data_7003353
loop_
_publ_author_name
'Jensen, Thomas B.'
'Scopelliti, Rosario'
'B\"unzli, Jean-Claude G.'

_publ_section_title
;
 Tuning the self-assembly of lanthanide triple stranded
 heterobimetallic helicates by ligand design
;
_journal_issue 8
_journal_name_full 'Dalton Transactions'
_journal_page_first 1027
_journal_page_last 1036
_journal_paper_doi 10.1039/b715672c
_journal_year 2008
_chemical_formula_moiety 'C141 H156 N30 O3 Sm2, C5 H12 O, 6(C2 H3 N), 6(Cl O4)'
_chemical_formula_sum 'C158 H186 Cl6 N36 O28 Sm2'
_chemical_formula_weight 3550.83
_chemical_name_systematic
;
?
;
_space_group_IT_number 14
_symmetry_cell_setting monoclinic
_symmetry_space_group_name_Hall '-P 2ybc'
_symmetry_space_group_name_H-M 'P 1 21/c 1'
_atom_sites_solution_hydrogens geom
_atom_sites_solution_primary direct
_atom_sites_solution_secondary difmap
_audit_creation_method SHELXL-97
_cell_angle_alpha 90.00
_cell_angle_beta 102.178(6)
_cell_angle_gamma 90.00
_cell_formula_units_Z 4
_cell_length_a 21.3200(16)
_cell_length_b 24.6739(11)
_cell_length_c 31.934(2)
_cell_measurement_reflns_used 5947
_cell_measurement_temperature 140(2)
_cell_measurement_theta_max 18.0185
_cell_measurement_theta_min 2.14285
_cell_volume 16420.8(18)
_computing_cell_refinement 'Oxford Diffraction, CrysAlis RED'
_computing_data_collection 'Oxford Diffraction, CrysAlis CCD'
_computing_data_reduction 'Oxford Diffraction, CrysAlis RED'
_computing_molecular_graphics 'Bruker SHELXTL'
_computing_publication_material 'Bruker SHELXTL'
_computing_structure_refinement 'SHELXL-97 (Sheldrick, 1997)'
_computing_structure_solution 'SHELXS-97 (Sheldrick, 1990)'
_diffrn_ambient_temperature 140(2)
_diffrn_measured_fraction_theta_full 0.971
_diffrn_measured_fraction_theta_max 0.971
_diffrn_measurement_device_type 'Oxford Diffraction KM4/Sapphire CCD'
_diffrn_measurement_method 'phi and omega scans'
_diffrn_radiation_monochromator graphite
_diffrn_radiation_source 'fine-focus sealed tube'
_diffrn_radiation_type MoK\a
_diffrn_radiation_wavelength 0.71073
_diffrn_reflns_av_R_equivalents 0.2021
_diffrn_reflns_av_sigmaI/netI 0.5335
_diffrn_reflns_limit_h_max 25
_diffrn_reflns_limit_h_min -25
_diffrn_reflns_limit_k_max 27
_diffrn_reflns_limit_k_min -27
_diffrn_reflns_limit_l_max 36
_diffrn_reflns_limit_l_min -38
_diffrn_reflns_number 96524
_diffrn_reflns_theta_full 25.03
_diffrn_reflns_theta_max 25.03
_diffrn_reflns_theta_min 2.70
_exptl_absorpt_coefficient_mu 0.887
_exptl_absorpt_correction_type none
_exptl_crystal_colour colourless
_exptl_crystal_density_diffrn 1.436
_exptl_crystal_density_method 'not measured'
_exptl_crystal_description irregular
_exptl_crystal_F_000 7344
_exptl_crystal_size_max 0.16
_exptl_crystal_size_mid 0.12
_exptl_crystal_size_min 0.10
_refine_diff_density_max 1.263
_refine_diff_density_min -1.188
_refine_diff_density_rms 0.127
_refine_ls_extinction_method none
_refine_ls_goodness_of_fit_ref 0.838
_refine_ls_hydrogen_treatment riding
_refine_ls_matrix_type full
_refine_ls_number_parameters 961
_refine_ls_number_reflns 28163
_refine_ls_number_restraints 0
_refine_ls_restrained_S_all 0.838
_refine_ls_R_factor_all 0.2927
_refine_ls_R_factor_gt 0.1101
_refine_ls_shift/su_max 0.001
_refine_ls_shift/su_mean 0.000
_refine_ls_structure_factor_coef Fsqd
_refine_ls_weighting_details 'calc w=1/[\s^2^(Fo^2^)+(0.0000P)^2^+0.0000P] where P=(Fo^2^+2Fc^2^)/3'
_refine_ls_weighting_scheme calc
_refine_ls_wR_factor_gt 0.1364
_refine_ls_wR_factor_ref 0.1858
_reflns_number_gt 6911
_reflns_number_total 28163
_reflns_threshold_expression >2sigma(I)
_cod_data_source_file b715672c.txt
_cod_data_source_block tj296
_cod_depositor_comments
;
The following automatic conversions were performed:
'_symmetry_cell_setting' value 'Monoclinic' changed to 'monoclinic'
according to '/home/saulius/struct/CIF-dictionaries/cif_core.dic'
dictionary named 'cif_core.dic' version 2.4.1 from 2010-06-29.

Automatic conversion script
Id: cif_fix_enum 1527 2010-12-29 10:47:43Z saulius 
;
_cod_original_cell_volume 16420.6(18)
_cod_original_sg_symbol_H-M P2(1)/c
_cod_database_code 7003353

loop_
_symmetry_equiv_pos_as_xyz
'x, y, z'
'-x, y+1/2, -z+1/2'
'-x, -y, -z'
'x, -y-1/2, z-1/2'

loop_
_atom_site_label
_atom_site_type_symbol
_atom_site_fract_x
_atom_site_fract_y
_atom_site_fract_z
_atom_site_U_iso_or_equiv
_atom_site_adp_type
_atom_site_occupancy
_atom_site_symmetry_multiplicity
_atom_site_calc_flag
_atom_site_refinement_flags
_atom_site_disorder_assembly
_atom_site_disorder_group
Sm1 Sm 0.37868(4) 0.01773(3) 0.14345(3) 0.0163(2) Uani 1 1 d . . .
Sm2 Sm 0.13743(4) 0.04145(4) 0.34840(3) 0.0237(3) Uani 1 1 d . . .
O1 O 0.0604(5) 0.1050(5) 0.3660(4) 0.039(4) Uiso 1 1 d . . .
O2 O 0.0694(5) -0.0138(5) 0.3812(4) 0.045(4) Uiso 1 1 d . . .
O3 O 0.1849(5) 0.0571(4) 0.4213(4) 0.030(3) Uiso 1 1 d . . .
N1 N 0.3742(6) 0.0431(5) 0.0631(4) 0.024(4) Uiso 1 1 d . . .
N2 N 0.3059(7) 0.0825(6) 0.0057(5) 0.034(4) Uiso 1 1 d . . .
N3 N 0.2888(5) -0.0199(5) 0.0861(4) 0.017(3) Uiso 1 1 d . . .
N4 N 0.3072(6) -0.0539(5) 0.1683(4) 0.020(4) Uiso 1 1 d . . .
N5 N 0.2701(6) -0.1385(5) 0.1480(5) 0.027(4) Uiso 1 1 d . . .
N6 N 0.2595(5) 0.0621(4) 0.3447(4) 0.008(3) Uiso 1 1 d . . .
N7 N 0.3358(6) 0.0888(5) 0.3974(4) 0.020(4) Uiso 1 1 d . . .
N8 N 0.1758(6) 0.1378(5) 0.3639(4) 0.024(4) Uiso 1 1 d . . .
N9 N 0.0142(6) 0.1880(5) 0.3478(4) 0.025(4) Uiso 1 1 d . . .
N10 N 0.1229(10) -0.0693(8) -0.0020(7) 0.101(7) Uiso 1 1 d . . .
N11 N 0.4216(6) -0.0743(5) 0.1190(4) 0.020(4) Uiso 1 1 d . . .
N12 N 0.4315(6) -0.1631(5) 0.1389(4) 0.026(4) Uiso 1 1 d . . .
N13 N 0.4504(5) -0.0379(5) 0.2014(4) 0.021(4) Uiso 1 1 d . . .
N14 N 0.4010(5) 0.0563(5) 0.2200(4) 0.018(3) Uiso 1 1 d . . .
N15 N 0.4609(6) 0.0606(5) 0.2874(5) 0.030(4) Uiso 1 1 d . . .
N16 N 0.0994(6) 0.0946(5) 0.2778(4) 0.024(4) Uiso 1 1 d . . .
N17 N 0.0287(6) 0.1167(5) 0.2183(4) 0.024(4) Uiso 1 1 d . . .
N18 N 0.0242(6) 0.0189(5) 0.3024(4) 0.028(4) Uiso 1 1 d . . .
N19 N 0.0110(6) -0.0916(5) 0.3684(4) 0.026(4) Uiso 1 1 d . . .
N20 N 0.5978(7) -0.1199(5) 0.2881(5) 0.034(4) Uiso 1 1 d . . .
N21 N 0.4936(5) 0.0556(5) 0.1518(4) 0.013(3) Uiso 1 1 d . . .
N22 N 0.5559(6) 0.1259(5) 0.1811(4) 0.021(4) Uiso 1 1 d . . .
N23 N 0.3865(6) 0.1213(4) 0.1370(4) 0.014(3) Uiso 1 1 d . . .
N24 N 0.2705(6) 0.0736(5) 0.1366(4) 0.028(4) Uiso 1 1 d . . .
N25 N 0.2125(8) 0.1427(6) 0.0985(5) 0.051(5) Uiso 1 1 d . . .
N26 N 0.1599(5) -0.0451(5) 0.3082(4) 0.012(3) Uiso 1 1 d . . .
N27 N 0.1859(6) -0.1323(5) 0.3022(4) 0.022(4) Uiso 1 1 d . . .
N28 N 0.1974(6) -0.0405(5) 0.3917(4) 0.024(4) Uiso 1 1 d . . .
N29 N 0.1869(7) 0.0277(7) 0.4860(6) 0.059(5) Uiso 1 1 d . . .
N30 N 0.4039(9) 0.2697(7) 0.0807(6) 0.073(6) Uiso 1 1 d . . .
C1 C 0.4072(7) 0.0829(6) 0.0440(5) 0.020(4) Uiso 1 1 d . . .
C2 C 0.4712(8) 0.1022(6) 0.0514(5) 0.026(5) Uiso 1 1 d . . .
H2A H 0.5025 0.0881 0.0744 0.031 Uiso 1 1 calc R . .
C3 C 0.4878(8) 0.1407(6) 0.0256(5) 0.031(5) Uiso 1 1 d . . .
H3A H 0.5317 0.1510 0.0303 0.037 Uiso 1 1 calc R . .
C4 C 0.4456(9) 0.1660(7) -0.0071(6) 0.046(6) Uiso 1 1 d . . .
H4A H 0.4594 0.1950 -0.0226 0.055 Uiso 1 1 calc R . .
C5 C 0.3848(9) 0.1488(7) -0.0166(6) 0.042(6) Uiso 1 1 d . . .
H5A H 0.3554 0.1642 -0.0401 0.051 Uiso 1 1 calc R . .
C6 C 0.3641(8) 0.1078(7) 0.0084(6) 0.028(5) Uiso 1 1 d . . .
C7 C 0.3165(7) 0.0445(7) 0.0377(5) 0.019(4) Uiso 1 1 d . . .
C8 C 0.2744(9) 0.0060(7) 0.0496(6) 0.040(6) Uiso 1 1 d . . .
C9 C 0.2188(7) -0.0121(7) 0.0182(5) 0.028(5) Uiso 1 1 d . . .
H9A H 0.2090 0.0045 -0.0093 0.034 Uiso 1 1 calc R . .
C10 C 0.1804(11) -0.0529(9) 0.0278(8) 0.070(7) Uiso 1 1 d . . .
C11 C 0.1980(8) -0.0781(7) 0.0672(6) 0.037(5) Uiso 1 1 d . . .
H11A H 0.1726 -0.1061 0.0756 0.045 Uiso 1 1 calc R . .
C12 C 0.2536(7) -0.0609(6) 0.0936(5) 0.019(4) Uiso 1 1 d . . .
C13 C 0.2772(7) -0.0878(7) 0.1352(6) 0.022(5) Uiso 1 1 d . . .
C14 C 0.2963(7) -0.1409(6) 0.1913(6) 0.021(4) Uiso 1 1 d . . .
C15 C 0.3032(7) -0.1829(7) 0.2193(5) 0.023(5) Uiso 1 1 d . . .
H15A H 0.2893 -0.2187 0.2110 0.028 Uiso 1 1 calc R . .
C16 C 0.3328(7) -0.1691(7) 0.2615(6) 0.034(5) Uiso 1 1 d . . .
H16A H 0.3413 -0.1975 0.2819 0.040 Uiso 1 1 calc R . .
C17 C 0.3503(8) -0.1176(7) 0.2754(6) 0.029(5) Uiso 1 1 d . . .
C18 C 0.3415(7) -0.0770(6) 0.2453(5) 0.018(4) Uiso 1 1 d . . .
H18A H 0.3535 -0.0408 0.2537 0.021 Uiso 1 1 calc R . .
C19 C 0.3155(7) -0.0884(6) 0.2028(5) 0.020(4) Uiso 1 1 d . . .
C20 C 0.3802(7) -0.1065(6) 0.3216(5) 0.019(4) Uiso 1 1 d . . .
H20A H 0.3660 -0.1357 0.3386 0.023 Uiso 1 1 calc R . .
H20B H 0.4272 -0.1108 0.3247 0.023 Uiso 1 1 calc R . .
C21 C 0.3702(7) -0.0557(6) 0.3420(5) 0.014(4) Uiso 1 1 d . . .
C22 C 0.4161(7) -0.0384(7) 0.3780(5) 0.028(5) Uiso 1 1 d . . .
H22A H 0.4529 -0.0602 0.3878 0.034 Uiso 1 1 calc R . .
C23 C 0.4094(8) 0.0092(7) 0.3995(6) 0.041(5) Uiso 1 1 d . . .
H23A H 0.4402 0.0192 0.4243 0.049 Uiso 1 1 calc R . .
C24 C 0.3558(8) 0.0426(7) 0.3837(5) 0.028(5) Uiso 1 1 d . . .
C25 C 0.3087(6) 0.0245(6) 0.3509(5) 0.010(4) Uiso 1 1 d . . .
C26 C 0.3160(6) -0.0237(6) 0.3285(4) 0.012(4) Uiso 1 1 d . . .
H26A H 0.2840 -0.0342 0.3044 0.015 Uiso 1 1 calc R . .
C27 C 0.2794(8) 0.1017(7) 0.3730(6) 0.026(5) Uiso 1 1 d . . .
C28 C 0.2380(8) 0.1476(7) 0.3753(6) 0.030(5) Uiso 1 1 d . . .
C29 C 0.2629(8) 0.2005(7) 0.3910(5) 0.036(5) Uiso 1 1 d . . .
H29A H 0.3073 0.2089 0.3955 0.043 Uiso 1 1 calc R . .
C30 C 0.2185(8) 0.2378(7) 0.3991(5) 0.029(5) Uiso 1 1 d . . .
H30A H 0.2324 0.2710 0.4131 0.035 Uiso 1 1 calc R . .
C31 C 0.1545(8) 0.2265(7) 0.3868(5) 0.038(5) Uiso 1 1 d . . .
H31A H 0.1240 0.2535 0.3900 0.046 Uiso 1 1 calc R . .
C32 C 0.1335(7) 0.1768(6) 0.3700(5) 0.018(4) Uiso 1 1 d . . .
C33 C 0.0660(8) 0.1551(7) 0.3607(6) 0.032(5) Uiso 1 1 d . . .
C34 C 0.0135(8) 0.2430(7) 0.3306(6) 0.039(5) Uiso 1 1 d . . .
H34A H 0.0569 0.2591 0.3389 0.047 Uiso 1 1 calc R . .
H34B H -0.0165 0.2658 0.3428 0.047 Uiso 1 1 calc R . .
C35 C -0.0069(9) 0.2420(7) 0.2831(6) 0.054(6) Uiso 1 1 d . . .
H35A H -0.0053 0.2788 0.2718 0.082 Uiso 1 1 calc R . .
H35B H -0.0508 0.2280 0.2750 0.082 Uiso 1 1 calc R . .
H35C H 0.0220 0.2184 0.2712 0.082 Uiso 1 1 calc R . .
C36 C -0.0477(9) 0.1636(8) 0.3485(6) 0.064(7) Uiso 1 1 d . . .
H36A H -0.0481 0.1260 0.3378 0.077 Uiso 1 1 calc R . .
H36B H -0.0817 0.1840 0.3288 0.077 Uiso 1 1 calc R . .
C37 C -0.0636(9) 0.1631(8) 0.3940(6) 0.068(7) Uiso 1 1 d . . .
H37A H -0.1085 0.1525 0.3917 0.102 Uiso 1 1 calc R . .
H37B H -0.0567 0.1993 0.4067 0.102 Uiso 1 1 calc R . .
H37C H -0.0356 0.1370 0.4122 0.102 Uiso 1 1 calc R . .
C38 C 0.2467(9) 0.0990(7) -0.0258(6) 0.052(6) Uiso 1 1 d . . .
H38A H 0.2086 0.0902 -0.0139 0.063 Uiso 1 1 calc R . .
H38B H 0.2474 0.1387 -0.0301 0.063 Uiso 1 1 calc R . .
C39 C 0.2409(8) 0.0713(6) -0.0679(5) 0.041(5) Uiso 1 1 d . . .
H39A H 0.1976 0.0768 -0.0851 0.061 Uiso 1 1 calc R . .
H39B H 0.2488 0.0324 -0.0632 0.061 Uiso 1 1 calc R . .
H39C H 0.2725 0.0864 -0.0829 0.061 Uiso 1 1 calc R . .
C40 C 0.1070(12) -0.0440(10) -0.0501(8) 0.114(10) Uiso 1 1 d . . .
H40A H 0.1462 -0.0337 -0.0601 0.136 Uiso 1 1 calc R . .
H40B H 0.0802 -0.0685 -0.0711 0.136 Uiso 1 1 calc R . .
C41 C 0.0731(11) 0.0006(9) -0.0401(8) 0.113(10) Uiso 1 1 d . . .
H41A H 0.0566 0.0215 -0.0663 0.169 Uiso 1 1 calc R . .
H41B H 0.1016 0.0236 -0.0193 0.169 Uiso 1 1 calc R . .
H41C H 0.0372 -0.0117 -0.0278 0.169 Uiso 1 1 calc R . .
C42 C 0.0817(11) -0.1137(9) 0.0114(8) 0.091(9) Uiso 1 1 d . . .
H42A H 0.0810 -0.1103 0.0422 0.110 Uiso 1 1 calc R . .
H42B H 0.0371 -0.1113 -0.0054 0.110 Uiso 1 1 calc R . .
C43 C 0.1116(13) -0.1662(10) 0.0029(8) 0.146(12) Uiso 1 1 d . . .
H43A H 0.0810 -0.1958 0.0033 0.219 Uiso 1 1 calc R . .
H43B H 0.1503 -0.1726 0.0250 0.219 Uiso 1 1 calc R . .
H43C H 0.1230 -0.1648 -0.0253 0.219 Uiso 1 1 calc R . .
C44 C 0.2521(7) -0.1854(6) 0.1215(5) 0.028(5) Uiso 1 1 d . . .
H44A H 0.2857 -0.2134 0.1295 0.033 Uiso 1 1 calc R . .
H44B H 0.2506 -0.1753 0.0913 0.033 Uiso 1 1 calc R . .
C45 C 0.1875(7) -0.2099(6) 0.1247(5) 0.027(5) Uiso 1 1 d . . .
H45A H 0.1712 -0.2321 0.0993 0.040 Uiso 1 1 calc R . .
H45B H 0.1570 -0.1807 0.1264 0.040 Uiso 1 1 calc R . .
H45C H 0.1929 -0.2325 0.1504 0.040 Uiso 1 1 calc R . .
C46 C 0.3673(8) 0.1184(7) 0.4386(5) 0.036(5) Uiso 1 1 d . . .
H46A H 0.3356 0.1434 0.4468 0.043 Uiso 1 1 calc R . .
H46B H 0.3795 0.0915 0.4619 0.043 Uiso 1 1 calc R . .
C47 C 0.4269(8) 0.1506(7) 0.4343(6) 0.058(7) Uiso 1 1 d . . .
H47A H 0.4461 0.1671 0.4620 0.087 Uiso 1 1 calc R . .
H47B H 0.4146 0.1792 0.4128 0.087 Uiso 1 1 calc R . .
H47C H 0.4580 0.1263 0.4254 0.087 Uiso 1 1 calc R . .
C48 C 0.3998(7) -0.1064(6) 0.0818(5) 0.012(4) Uiso 1 1 d . . .
C49 C 0.3788(7) -0.0913(6) 0.0394(5) 0.019(4) Uiso 1 1 d . . .
H49A H 0.3754 -0.0548 0.0297 0.023 Uiso 1 1 calc R . .
C50 C 0.3633(8) -0.1360(7) 0.0126(6) 0.041(6) Uiso 1 1 d . . .
H50A H 0.3480 -0.1292 -0.0170 0.049 Uiso 1 1 calc R . .
C51 C 0.3685(7) -0.1904(7) 0.0260(6) 0.029(5) Uiso 1 1 d . . .
H51A H 0.3570 -0.2183 0.0053 0.035 Uiso 1 1 calc R . .
C52 C 0.3893(7) -0.2036(7) 0.0671(6) 0.030(5) Uiso 1 1 d . . .
H52A H 0.3922 -0.2400 0.0769 0.036 Uiso 1 1 calc R . .
C53 C 0.4064(7) -0.1595(7) 0.0944(6) 0.023(5) Uiso 1 1 d . . .
C54 C 0.4398(7) -0.1095(6) 0.1520(5) 0.017(4) Uiso 1 1 d . . .
C55 C 0.4718(7) -0.0894(6) 0.1946(5) 0.014(4) Uiso 1 1 d . . .
C56 C 0.5185(7) -0.1167(6) 0.2198(5) 0.023(5) Uiso 1 1 d . . .
H56A H 0.5314 -0.1510 0.2109 0.028 Uiso 1 1 calc R . .
C57 C 0.5498(8) -0.0948(7) 0.2607(6) 0.027(5) Uiso 1 1 d . . .
C58 C 0.5295(8) -0.0423(7) 0.2690(5) 0.036(5) Uiso 1 1 d . . .
H58A H 0.5513 -0.0240 0.2940 0.043 Uiso 1 1 calc R . .
C59 C 0.4803(8) -0.0172(7) 0.2428(6) 0.029(5) Uiso 1 1 d . . .
C60 C 0.4496(6) 0.0339(6) 0.2514(5) 0.010(4) Uiso 1 1 d . . .
C61 C 0.4163(7) 0.1051(6) 0.2823(5) 0.015(4) Uiso 1 1 d . . .
C62 C 0.4074(7) 0.1435(6) 0.3121(5) 0.019(4) Uiso 1 1 d . . .
H62A H 0.4310 0.1435 0.3408 0.023 Uiso 1 1 calc R . .
C63 C 0.3608(7) 0.1821(6) 0.2962(5) 0.023(5) Uiso 1 1 d . . .
H63A H 0.3564 0.2124 0.3137 0.028 Uiso 1 1 calc R . .
C64 C 0.3194(7) 0.1783(6) 0.2549(5) 0.016(4) Uiso 1 1 d . . .
C65 C 0.3347(7) 0.1385(6) 0.2283(5) 0.023(5) Uiso 1 1 d . . .
H65A H 0.3109 0.1374 0.1996 0.027 Uiso 1 1 calc R . .
C66 C 0.3837(7) 0.0990(6) 0.2410(5) 0.017(4) Uiso 1 1 d . . .
C67 C 0.2694(6) 0.2189(6) 0.2404(5) 0.017(4) Uiso 1 1 d . . .
H67A H 0.2753 0.2352 0.2132 0.020 Uiso 1 1 calc R . .
H67B H 0.2728 0.2481 0.2620 0.020 Uiso 1 1 calc R . .
C68 C 0.2033(8) 0.1923(6) 0.2338(6) 0.024(5) Uiso 1 1 d . . .
C69 C 0.1588(9) 0.2063(7) 0.1963(6) 0.051(6) Uiso 1 1 d . . .
H69A H 0.1707 0.2321 0.1774 0.061 Uiso 1 1 calc R . .
C70 C 0.0966(8) 0.1829(7) 0.1860(6) 0.036(5) Uiso 1 1 d . . .
H70A H 0.0665 0.1916 0.1604 0.044 Uiso 1 1 calc R . .
C71 C 0.0825(9) 0.1460(7) 0.2162(6) 0.036(5) Uiso 1 1 d . . .
C72 C 0.1267(8) 0.1293(7) 0.2537(6) 0.024(5) Uiso 1 1 d . . .
C73 C 0.1887(7) 0.1556(6) 0.2624(5) 0.022(5) Uiso 1 1 d . . .
H73A H 0.2192 0.1474 0.2879 0.026 Uiso 1 1 calc R . .
C74 C 0.0402(8) 0.0878(7) 0.2532(6) 0.032(5) Uiso 1 1 d . . .
C75 C -0.0069(8) 0.0549(7) 0.2682(6) 0.033(5) Uiso 1 1 d . . .
C76 C -0.0748(8) 0.0589(7) 0.2575(6) 0.045(6) Uiso 1 1 d . . .
H76A H -0.0965 0.0826 0.2358 0.055 Uiso 1 1 calc R . .
C77 C -0.1065(9) 0.0266(7) 0.2803(6) 0.044(6) Uiso 1 1 d . . .
H77A H -0.1520 0.0286 0.2729 0.053 Uiso 1 1 calc R . .
C78 C -0.0813(9) -0.0088(7) 0.3130(6) 0.050(6) Uiso 1 1 d . . .
H78A H -0.1063 -0.0297 0.3283 0.060 Uiso 1 1 calc R . .
C79 C -0.0145(8) -0.0099(7) 0.3206(5) 0.028(5) Uiso 1 1 d . . .
C80 C 0.0245(8) -0.0431(8) 0.3587(6) 0.032(5) Uiso 1 1 d . . .
C81 C -0.0335(8) -0.1286(6) 0.3414(5) 0.032(5) Uiso 1 1 d . . .
H81A H -0.0592 -0.1078 0.3173 0.039 Uiso 1 1 calc R . .
H81B H -0.0634 -0.1434 0.3584 0.039 Uiso 1 1 calc R . .
C82 C -0.0023(9) -0.1745(7) 0.3237(6) 0.066(7) Uiso 1 1 d . . .
H82A H -0.0353 -0.1997 0.3090 0.099 Uiso 1 1 calc R . .
H82B H 0.0265 -0.1935 0.3471 0.099 Uiso 1 1 calc R . .
H82C H 0.0223 -0.1607 0.3033 0.099 Uiso 1 1 calc R . .
C83 C 0.0424(8) -0.1137(7) 0.4094(5) 0.035(5) Uiso 1 1 d . . .
H83A H 0.0890 -0.1065 0.4137 0.042 Uiso 1 1 calc R . .
H83B H 0.0365 -0.1535 0.4085 0.042 Uiso 1 1 calc R . .
C84 C 0.0185(9) -0.0912(8) 0.4484(6) 0.076(8) Uiso 1 1 d . . .
H84A H 0.0483 -0.1018 0.4748 0.114 Uiso 1 1 calc R . .
H84B H -0.0242 -0.1060 0.4485 0.114 Uiso 1 1 calc R . .
H84C H 0.0160 -0.0516 0.4465 0.114 Uiso 1 1 calc R . .
C85 C 0.4357(8) -0.2109(7) 0.1654(6) 0.040(5) Uiso 1 1 d . . .
H85A H 0.3961 -0.2326 0.1566 0.048 Uiso 1 1 calc R . .
H85B H 0.4392 -0.1999 0.1956 0.048 Uiso 1 1 calc R . .
C86 C 0.4920(8) -0.2444(7) 0.1618(6) 0.045(6) Uiso 1 1 d . . .
H86A H 0.4889 -0.2798 0.1751 0.067 Uiso 1 1 calc R . .
H86B H 0.5314 -0.2262 0.1764 0.067 Uiso 1 1 calc R . .
H86C H 0.4930 -0.2495 0.1315 0.067 Uiso 1 1 calc R . .
C87 C 0.6232(8) -0.1729(6) 0.2785(6) 0.034(5) Uiso 1 1 d . . .
H87A H 0.6682 -0.1767 0.2943 0.041 Uiso 1 1 calc R . .
H87B H 0.6225 -0.1753 0.2474 0.041 Uiso 1 1 calc R . .
C88 C 0.5833(9) -0.2178(7) 0.2911(6) 0.064(7) Uiso 1 1 d . . .
H88A H 0.6023 -0.2528 0.2865 0.096 Uiso 1 1 calc R . .
H88B H 0.5396 -0.2158 0.2737 0.096 Uiso 1 1 calc R . .
H88C H 0.5819 -0.2141 0.3215 0.096 Uiso 1 1 calc R . .
C89 C 0.6271(9) -0.0957(7) 0.3298(6) 0.054(6) Uiso 1 1 d . . .
H89A H 0.6453 -0.1245 0.3504 0.064 Uiso 1 1 calc R . .
H89B H 0.5944 -0.0756 0.3414 0.064 Uiso 1 1 calc R . .
C90 C 0.6806(8) -0.0569(7) 0.3225(6) 0.055(6) Uiso 1 1 d . . .
H90A H 0.7069 -0.0461 0.3502 0.083 Uiso 1 1 calc R . .
H90B H 0.6613 -0.0247 0.3071 0.083 Uiso 1 1 calc R . .
H90C H 0.7076 -0.0753 0.3056 0.083 Uiso 1 1 calc R . .
C91 C 0.5035(7) 0.0505(6) 0.3298(5) 0.028(5) Uiso 1 1 d . . .
H91A H 0.5063 0.0111 0.3360 0.034 Uiso 1 1 calc R . .
H91B H 0.4866 0.0689 0.3527 0.034 Uiso 1 1 calc R . .
C92 C 0.5707(9) 0.0735(8) 0.3276(6) 0.079(8) Uiso 1 1 d . . .
H92A H 0.5969 0.0766 0.3567 0.119 Uiso 1 1 calc R . .
H92B H 0.5658 0.1093 0.3141 0.119 Uiso 1 1 calc R . .
H92C H 0.5918 0.0490 0.3108 0.119 Uiso 1 1 calc R . .
C93 C -0.0274(9) 0.1172(7) 0.1805(6) 0.056(6) Uiso 1 1 d . . .
H93A H -0.0525 0.0835 0.1806 0.068 Uiso 1 1 calc R . .
H93B H -0.0110 0.1178 0.1537 0.068 Uiso 1 1 calc R . .
C94 C -0.0718(9) 0.1664(7) 0.1809(6) 0.066(7) Uiso 1 1 d . . .
H94A H -0.1153 0.1574 0.1654 0.099 Uiso 1 1 calc R . .
H94B H -0.0556 0.1974 0.1671 0.099 Uiso 1 1 calc R . .
H94C H -0.0728 0.1758 0.2106 0.099 Uiso 1 1 calc R . .
C95 C 0.5559(8) 0.0352(7) 0.1698(5) 0.028(5) Uiso 1 1 d . . .
C96 C 0.5818(7) -0.0151(7) 0.1692(5) 0.027(5) Uiso 1 1 d . . .
H96A H 0.5578 -0.0437 0.1536 0.033 Uiso 1 1 calc R . .
C97 C 0.6426(8) -0.0237(8) 0.1914(6) 0.051(6) Uiso 1 1 d . . .
H97A H 0.6606 -0.0590 0.1921 0.062 Uiso 1 1 calc R . .
C98 C 0.6788(9) 0.0182(8) 0.2130(6) 0.058(6) Uiso 1 1 d . . .
H98A H 0.7214 0.0112 0.2281 0.070 Uiso 1 1 calc R . .
C99 C 0.6551(9) 0.0685(8) 0.2131(6) 0.054(6) Uiso 1 1 d . . .
H99A H 0.6796 0.0973 0.2281 0.065 Uiso 1 1 calc R . .
C100 C 0.5923(8) 0.0763(7) 0.1898(6) 0.032(5) Uiso 1 1 d . . .
C101 C 0.4967(7) 0.1086(6) 0.1587(5) 0.016(4) Uiso 1 1 d . . .
C102 C 0.4450(7) 0.1454(6) 0.1381(5) 0.012(4) Uiso 1 1 d . . .
C103 C 0.4550(8) 0.1941(6) 0.1210(5) 0.030(5) Uiso 1 1 d . . .
H10A H 0.4967 0.2095 0.1242 0.036 Uiso 1 1 calc R . .
C104 C 0.4006(9) 0.2202(8) 0.0983(6) 0.043(6) Uiso 1 1 d . . .
C105 C 0.3389(8) 0.1996(6) 0.0983(5) 0.025(5) Uiso 1 1 d . . .
H10B H 0.3018 0.2203 0.0865 0.030 Uiso 1 1 calc R . .
C106 C 0.3330(8) 0.1509(7) 0.1150(6) 0.030(5) Uiso 1 1 d . . .
C107 C 0.2723(9) 0.1208(7) 0.1154(6) 0.035(5) Uiso 1 1 d . . .
C108 C 0.1713(9) 0.1025(8) 0.1050(6) 0.043(6) Uiso 1 1 d . . .
C109 C 0.1048(9) 0.1001(8) 0.0938(6) 0.057(7) Uiso 1 1 d . . .
H10C H 0.0805 0.1265 0.0756 0.068 Uiso 1 1 calc R . .
C110 C 0.0753(10) 0.0569(8) 0.1108(7) 0.070(7) Uiso 1 1 d . . .
H11B H 0.0297 0.0557 0.1047 0.085 Uiso 1 1 calc R . .
C111 C 0.1077(8) 0.0166(7) 0.1354(5) 0.032(5) Uiso 1 1 d . . .
C112 C 0.1761(7) 0.0181(7) 0.1451(5) 0.020(4) Uiso 1 1 d . . .
H11C H 0.2003 -0.0107 0.1604 0.024 Uiso 1 1 calc R . .
C113 C 0.2063(8) 0.0625(7) 0.1316(5) 0.026(5) Uiso 1 1 d . . .
C114 C 0.0694(7) -0.0274(6) 0.1488(5) 0.035(5) Uiso 1 1 d . . .
H11D H 0.0282 -0.0121 0.1528 0.042 Uiso 1 1 calc R . .
H11E H 0.0595 -0.0544 0.1253 0.042 Uiso 1 1 calc R . .
C115 C 0.1003(7) -0.0553(6) 0.1882(5) 0.024(5) Uiso 1 1 d . . .
C116 C 0.1149(7) -0.1120(6) 0.1878(6) 0.026(5) Uiso 1 1 d . . .
H11F H 0.1044 -0.1298 0.1608 0.032 Uiso 1 1 calc R . .
C117 C 0.1419(7) -0.1427(7) 0.2219(5) 0.027(5) Uiso 1 1 d . . .
H11G H 0.1510 -0.1801 0.2197 0.033 Uiso 1 1 calc R . .
C118 C 0.1558(7) -0.1137(6) 0.2616(5) 0.017(4) Uiso 1 1 d . . .
C119 C 0.1410(6) -0.0597(6) 0.2652(5) 0.009(4) Uiso 1 1 d . . .
C120 C 0.1136(7) -0.0292(7) 0.2296(5) 0.025(5) Uiso 1 1 d . . .
H12A H 0.1037 0.0080 0.2324 0.030 Uiso 1 1 calc R . .
C121 C 0.1857(7) -0.0908(6) 0.3282(5) 0.016(4) Uiso 1 1 d . . .
C122 C 0.2134(7) -0.0834(6) 0.3742(5) 0.016(4) Uiso 1 1 d . . .
C123 C 0.2508(8) -0.1246(7) 0.3974(6) 0.045(6) Uiso 1 1 d . . .
H12B H 0.2570 -0.1583 0.3845 0.054 Uiso 1 1 calc R . .
C124 C 0.2778(9) -0.1140(8) 0.4391(7) 0.056(7) Uiso 1 1 d . . .
H12C H 0.3098 -0.1378 0.4541 0.067 Uiso 1 1 calc R . .
C125 C 0.2598(8) -0.0692(7) 0.4606(6) 0.046(6) Uiso 1 1 d . . .
H12D H 0.2735 -0.0647 0.4907 0.055 Uiso 1 1 calc R . .
C126 C 0.2213(7) -0.0323(7) 0.4355(5) 0.022(5) Uiso 1 1 d . . .
C127 C 0.1919(10) 0.0220(9) 0.4458(7) 0.059(7) Uiso 1 1 d . . .
C128 C 0.1884(9) -0.0123(8) 0.5215(6) 0.061(6) Uiso 1 1 d . . .
H12E H 0.2291 -0.0072 0.5428 0.073 Uiso 1 1 calc R . .
H12F H 0.1893 -0.0492 0.5095 0.073 Uiso 1 1 calc R . .
C129 C 0.1340(11) -0.0093(9) 0.5444(7) 0.113(10) Uiso 1 1 d . . .
H12G H 0.1226 -0.0459 0.5520 0.170 Uiso 1 1 calc R . .
H12H H 0.0968 0.0076 0.5256 0.170 Uiso 1 1 calc R . .
H12I H 0.1470 0.0124 0.5705 0.170 Uiso 1 1 calc R . .
C130 C 0.1814(12) 0.0828(10) 0.4988(8) 0.119(11) Uiso 1 1 d . . .
H13A H 0.2084 0.1063 0.4846 0.143 Uiso 1 1 calc R . .
H13B H 0.1970 0.0861 0.5302 0.143 Uiso 1 1 calc R . .
C131 C 0.1106(11) 0.1019(9) 0.4864(8) 0.110(10) Uiso 1 1 d . . .
H13C H 0.1088 0.1381 0.4736 0.165 Uiso 1 1 calc R . .
H13D H 0.0923 0.1031 0.5121 0.165 Uiso 1 1 calc R . .
H13E H 0.0859 0.0765 0.4656 0.165 Uiso 1 1 calc R . .
C132 C 0.5757(8) 0.1792(6) 0.2001(5) 0.030(5) Uiso 1 1 d . . .
H13F H 0.6216 0.1852 0.2000 0.036 Uiso 1 1 calc R . .
H13G H 0.5505 0.2080 0.1826 0.036 Uiso 1 1 calc R . .
C133 C 0.5661(9) 0.1824(8) 0.2439(6) 0.077(8) Uiso 1 1 d . . .
H13H H 0.5746 0.2195 0.2547 0.116 Uiso 1 1 calc R . .
H13I H 0.5956 0.1574 0.2622 0.116 Uiso 1 1 calc R . .
H13J H 0.5218 0.1726 0.2444 0.116 Uiso 1 1 calc R . .
C134 C 0.4710(10) 0.2926(9) 0.0703(7) 0.083(8) Uiso 1 1 d . . .
H13K H 0.5007 0.2627 0.0672 0.100 Uiso 1 1 calc R . .
H13L H 0.4632 0.3151 0.0441 0.100 Uiso 1 1 calc R . .
C135 C 0.4947(9) 0.3237(8) 0.1070(7) 0.074(8) Uiso 1 1 d . . .
H13M H 0.5333 0.3432 0.1034 0.110 Uiso 1 1 calc R . .
H13N H 0.5055 0.2998 0.1321 0.110 Uiso 1 1 calc R . .
H13O H 0.4620 0.3497 0.1113 0.110 Uiso 1 1 calc R . .
C136 C 0.3506(10) 0.3036(8) 0.0610(7) 0.069(7) Uiso 1 1 d . . .
H13P H 0.3657 0.3414 0.0596 0.082 Uiso 1 1 calc R . .
H13Q H 0.3177 0.3033 0.0787 0.082 Uiso 1 1 calc R . .
C137 C 0.3212(9) 0.2839(7) 0.0164(6) 0.061(7) Uiso 1 1 d . . .
H13R H 0.3161 0.3145 -0.0036 0.092 Uiso 1 1 calc R . .
H13S H 0.2792 0.2678 0.0162 0.092 Uiso 1 1 calc R . .
H13T H 0.3493 0.2567 0.0076 0.092 Uiso 1 1 calc R . .
C138 C 0.1869(14) 0.2046(11) 0.0845(10) 0.155(13) Uiso 1 1 d . . .
H13U H 0.1457 0.2124 0.0929 0.186 Uiso 1 1 calc R . .
H13V H 0.2190 0.2323 0.0972 0.186 Uiso 1 1 calc R . .
C139 C 0.1798(11) 0.2023(9) 0.0424(8) 0.105(10) Uiso 1 1 d . . .
H13W H 0.1636 0.2371 0.0298 0.157 Uiso 1 1 calc R . .
H13X H 0.1493 0.1735 0.0310 0.157 Uiso 1 1 calc R . .
H13Y H 0.2214 0.1945 0.0352 0.157 Uiso 1 1 calc R . .
C140 C 0.2078(8) -0.1882(6) 0.3104(6) 0.036(5) Uiso 1 1 d . . .
H14A H 0.2514 -0.1880 0.3289 0.043 Uiso 1 1 calc R . .
H14B H 0.2105 -0.2056 0.2829 0.043 Uiso 1 1 calc R . .
C141 C 0.1643(9) -0.2205(7) 0.3316(6) 0.068(7) Uiso 1 1 d . . .
H14C H 0.1799 -0.2578 0.3355 0.102 Uiso 1 1 calc R . .
H14D H 0.1209 -0.2202 0.3136 0.102 Uiso 1 1 calc R . .
H14E H 0.1634 -0.2045 0.3595 0.102 Uiso 1 1 calc R . .
Cl1 Cl 0.3685(2) 0.17382(19) -0.13421(16) 0.0353(13) Uani 1 1 d . . .
O4 O 0.3815(5) 0.2224(4) -0.1123(4) 0.035(3) Uiso 1 1 d . . .
O5 O 0.3175(7) 0.1478(6) -0.1213(5) 0.079(5) Uiso 1 1 d . . .
O6 O 0.4237(6) 0.1404(5) -0.1282(4) 0.066(5) Uiso 1 1 d . . .
O7 O 0.3479(6) 0.1858(5) -0.1798(4) 0.050(4) Uiso 1 1 d . . .
Cl2 Cl 0.3518(3) -0.2567(3) 0.4037(2) 0.073(2) Uani 1 1 d . . .
O8 O 0.3874(7) -0.3053(6) 0.4041(5) 0.073(5) Uiso 1 1 d . . .
O9 O 0.2930(8) -0.2664(7) 0.4123(6) 0.114(6) Uiso 1 1 d . . .
O10 O 0.3492(6) -0.2275(5) 0.3646(5) 0.070(5) Uiso 1 1 d . . .
O11 O 0.3812(9) -0.2195(8) 0.4405(7) 0.144(8) Uiso 1 1 d . . .
Cl3 Cl 0.7858(3) 0.1765(3) 0.2643(3) 0.083(3) Uani 1 1 d . . .
O12 O 0.7308(11) 0.1901(9) 0.2453(7) 0.174(10) Uiso 1 1 d . . .
O13 O 0.8283(7) 0.2202(6) 0.2770(5) 0.092(5) Uiso 1 1 d . . .
O14 O 0.8074(10) 0.1399(9) 0.2386(7) 0.160(9) Uiso 1 1 d . . .
O15 O 0.7945(11) 0.1369(10) 0.2985(8) 0.196(11) Uiso 1 1 d . . .
Cl4 Cl 0.1854(3) 0.3488(4) 0.1142(2) 0.090(3) Uani 1 1 d . . .
O16 O 0.1317(12) 0.3215(9) 0.0997(8) 0.186(10) Uiso 1 1 d . . .
O17 O 0.1693(9) 0.4012(8) 0.1241(6) 0.118(7) Uiso 1 1 d . . .
O18 O 0.2247(8) 0.3254(6) 0.1482(6) 0.103(6) Uiso 1 1 d . . .
O19 O 0.2172(13) 0.3451(11) 0.0794(9) 0.251(14) Uiso 1 1 d . . .
Cl5 Cl 0.6108(4) -0.0256(4) 0.4495(3) 0.121(3) Uani 1 1 d . . .
O20 O 0.6459(13) -0.0204(11) 0.4908(9) 0.220(11) Uiso 1 1 d . . .
O21 O 0.5683(18) -0.0685(15) 0.4571(11) 0.312(19) Uiso 1 1 d . . .
O22 O 0.5802(19) -0.0017(16) 0.4206(13) 0.35(2) Uiso 1 1 d . . .
O23 O 0.662(3) -0.051(3) 0.4365(19) 0.58(4) Uiso 1 1 d . . .
Cl6 Cl -0.0489(3) -0.1621(3) 0.0673(2) 0.077(2) Uani 1 1 d . . .
O24 O -0.0567(8) -0.1429(7) 0.0249(6) 0.113(7) Uiso 1 1 d . . .
O25 O 0.0082(10) -0.1453(8) 0.0904(7) 0.153(8) Uiso 1 1 d . . .
O26 O -0.0433(8) -0.2203(7) 0.0658(5) 0.103(6) Uiso 1 1 d . . .
O27 O -0.1036(12) -0.1500(9) 0.0864(7) 0.191(10) Uiso 1 1 d . . .
O28 O -0.0942(7) -0.1094(5) 0.2398(4) 0.061(4) Uiso 1 1 d . . .
C142 C -0.0512(9) -0.0936(8) 0.2137(6) 0.073(8) Uiso 1 1 d . . .
H14F H -0.0100 -0.0831 0.2319 0.110 Uiso 1 1 calc R . .
H14G H -0.0692 -0.0628 0.1958 0.110 Uiso 1 1 calc R . .
H14H H -0.0446 -0.1241 0.1954 0.110 Uiso 1 1 calc R . .
C143 C -0.1624(10) -0.1226(9) 0.2145(7) 0.062(7) Uiso 1 1 d . . .
C144 C -0.1592(9) -0.1735(7) 0.1907(6) 0.068(7) Uiso 1 1 d . . .
H14I H -0.1498 -0.2037 0.2109 0.101 Uiso 1 1 calc R . .
H14J H -0.1253 -0.1706 0.1743 0.101 Uiso 1 1 calc R . .
H14K H -0.2005 -0.1798 0.1710 0.101 Uiso 1 1 calc R . .
C145 C -0.1948(10) -0.1277(8) 0.2508(7) 0.080(8) Uiso 1 1 d . . .
H14L H -0.1847 -0.0960 0.2695 0.120 Uiso 1 1 calc R . .
H14M H -0.1799 -0.1606 0.2670 0.120 Uiso 1 1 calc R . .
H14N H -0.2413 -0.1298 0.2399 0.120 Uiso 1 1 calc R . .
C146 C -0.1849(10) -0.0732(8) 0.1877(7) 0.087(8) Uiso 1 1 d . . .
H14O H -0.1806 -0.0411 0.2061 0.130 Uiso 1 1 calc R . .
H14P H -0.2300 -0.0778 0.1734 0.130 Uiso 1 1 calc R . .
H14Q H -0.1588 -0.0686 0.1661 0.130 Uiso 1 1 calc R . .
N31 N 0.3708(8) -0.0186(7) -0.0480(5) 0.066(6) Uiso 1 1 d . . .
C147 C 0.4655(8) 0.0362(7) -0.0560(6) 0.054(6) Uiso 1 1 d . . .
H14R H 0.4898 0.0166 -0.0741 0.081 Uiso 1 1 calc R . .
H14S H 0.4926 0.0415 -0.0275 0.081 Uiso 1 1 calc R . .
H14T H 0.4523 0.0715 -0.0689 0.081 Uiso 1 1 calc R . .
C148 C 0.4110(9) 0.0060(8) -0.0526(6) 0.047(6) Uiso 1 1 d . . .
N32 N -0.1644(12) 0.0501(10) 0.1433(8) 0.152(11) Uiso 1 1 d . . .
C149 C -0.2709(12) 0.1012(10) 0.1263(9) 0.135(12) Uiso 1 1 d . . .
H14U H -0.2834 0.1030 0.0949 0.203 Uiso 1 1 calc R . .
H14V H -0.2666 0.1380 0.1381 0.203 Uiso 1 1 calc R . .
H14Z H -0.3039 0.0816 0.1374 0.203 Uiso 1 1 calc R . .
C150 C -0.2085(16) 0.0723(12) 0.1389(10) 0.121(12) Uiso 1 1 d . . .
N33 N 0.6158(18) 0.1441(14) 0.4400(12) 0.273(18) Uiso 1 1 d . . .
C151 C 0.5612(12) 0.0999(10) 0.5087(8) 0.132(11) Uiso 1 1 d . . .
H15B H 0.5724 0.1156 0.5375 0.198 Uiso 1 1 calc R . .
H15C H 0.5794 0.0634 0.5092 0.198 Uiso 1 1 calc R . .
H15D H 0.5144 0.0980 0.4995 0.198 Uiso 1 1 calc R . .
C152 C 0.5922(12) 0.1403(10) 0.4733(9) 0.084(9) Uiso 1 1 d . . .
N34 N 0.6767(13) 0.1867(11) 0.3569(10) 0.179(13) Uiso 1 1 d . . .
C153 C 0.7401(12) 0.1015(10) 0.3803(8) 0.136(11) Uiso 1 1 d . . .
H15F H 0.7804 0.0986 0.4016 0.205 Uiso 1 1 calc R . .
H15G H 0.7485 0.0957 0.3516 0.205 Uiso 1 1 calc R . .
H15H H 0.7098 0.0740 0.3861 0.205 Uiso 1 1 calc R . .
C154 C 0.7092(17) 0.1622(15) 0.3829(11) 0.164(15) Uiso 1 1 d . . .
N35 N 0.1494(15) -0.1566(13) 0.5134(10) 0.201(16) Uiso 1 1 d . . .
C155 C 0.2337(17) -0.2194(13) 0.5073(11) 0.212(18) Uiso 1 1 d . . .
H15J H 0.2575 -0.2043 0.4869 0.317 Uiso 1 1 calc R . .
H15K H 0.2192 -0.2561 0.4983 0.317 Uiso 1 1 calc R . .
H15L H 0.2616 -0.2208 0.5359 0.317 Uiso 1 1 calc R . .
C156 C 0.1808(19) -0.1869(16) 0.5083(12) 0.160(16) Uiso 1 1 d . . .
N36 N -0.0092(7) 0.2130(6) 0.0880(6) 0.056(5) Uiso 1 1 d . . .
C157 C 0.0164(9) 0.2734(8) 0.0268(6) 0.077(8) Uiso 1 1 d . . .
H15E H 0.0183 0.2492 0.0028 0.116 Uiso 1 1 calc R . .
H15I H 0.0578 0.2919 0.0360 0.116 Uiso 1 1 calc R . .
H15M H -0.0175 0.3004 0.0178 0.116 Uiso 1 1 calc R . .
C158 C 0.0023(10) 0.2414(8) 0.0630(7) 0.054(7) Uiso 1 1 d . . .

loop_
_atom_site_aniso_label
_atom_site_aniso_U_11
_atom_site_aniso_U_22
_atom_site_aniso_U_33
_atom_site_aniso_U_23
_atom_site_aniso_U_13
_atom_site_aniso_U_12
Sm1 0.0124(4) 0.0195(5) 0.0150(6) -0.0005(5) -0.0015(4) 0.0010(5)
Sm2 0.0174(5) 0.0272(6) 0.0257(7) -0.0036(6) 0.0027(5) -0.0041(5)
Cl1 0.031(3) 0.037(3) 0.037(4) 0.006(3) 0.005(3) -0.001(3)
Cl2 0.037(3) 0.082(5) 0.105(6) 0.052(5) 0.029(4) 0.014(4)
Cl3 0.032(3) 0.048(4) 0.153(8) -0.014(5) -0.017(4) -0.017(3)
Cl4 0.029(3) 0.182(9) 0.058(5) 0.008(6) 0.005(4) 0.006(5)
Cl5 0.111(6) 0.151(8) 0.072(6) -0.013(6) -0.045(5) 0.006(7)
Cl6 0.074(5) 0.085(5) 0.064(5) 0.028(4) -0.001(4) -0.018(4)

loop_
_atom_type_symbol
_atom_type_description
_atom_type_scat_dispersion_real
_atom_type_scat_dispersion_imag
_atom_type_scat_source
C C 0.0033 0.0016 'International Tables Vol C Tables 4.2.6.8 and 6.1.1.4'
H H 0.0000 0.0000 'International Tables Vol C Tables 4.2.6.8 and 6.1.1.4'
N N 0.0061 0.0033 'International Tables Vol C Tables 4.2.6.8 and 6.1.1.4'
O O 0.0106 0.0060 'International Tables Vol C Tables 4.2.6.8 and 6.1.1.4'
Cl Cl 0.1484 0.1585 'International Tables Vol C Tables 4.2.6.8 and 6.1.1.4'
Sm Sm -0.1638 3.4418 'International Tables Vol C Tables 4.2.6.8 and 6.1.1.4'

loop_
_geom_angle_atom_site_label_1
_geom_angle_atom_site_label_2
_geom_angle_atom_site_label_3
_geom_angle
_geom_angle_site_symmetry_1
_geom_angle_site_symmetry_3
_geom_angle_publ_flag
N3 Sm1 N13 125.2(4) . . ?
N3 Sm1 N4 64.1(4) . . ?
N13 Sm1 N4 73.0(4) . . ?
N3 Sm1 N23 111.0(4) . . ?
N13 Sm1 N23 123.7(4) . . ?
N4 Sm1 N23 139.6(4) . . ?
N3 Sm1 N14 141.6(4) . . ?
N13 Sm1 N14 62.9(4) . . ?
N4 Sm1 N14 87.9(4) . . ?
N23 Sm1 N14 72.9(4) . . ?
N3 Sm1 N21 139.8(4) . . ?
N13 Sm1 N21 73.0(4) . . ?
N4 Sm1 N21 146.0(4) . . ?
N23 Sm1 N21 64.7(4) . . ?
N14 Sm1 N21 77.7(4) . . ?
N3 Sm1 N1 60.9(4) . . ?
N13 Sm1 N1 137.2(4) . . ?
N4 Sm1 N1 124.5(4) . . ?
N23 Sm1 N1 71.0(4) . . ?
N14 Sm1 N1 143.3(4) . . ?
N21 Sm1 N1 81.5(4) . . ?
N3 Sm1 N11 74.1(4) . . ?
N13 Sm1 N11 63.6(4) . . ?
N4 Sm1 N11 76.3(4) . . ?
N23 Sm1 N11 143.4(4) . . ?
N14 Sm1 N11 126.6(4) . . ?
N21 Sm1 N11 87.8(4) . . ?
N1 Sm1 N11 81.9(4) . . ?
N3 Sm1 N24 67.6(4) . . ?
N13 Sm1 N24 136.0(4) . . ?
N4 Sm1 N24 79.7(4) . . ?
N23 Sm1 N24 63.1(4) . . ?
N14 Sm1 N24 82.5(4) . . ?
N21 Sm1 N24 127.5(4) . . ?
N1 Sm1 N24 86.8(4) . . ?
N11 Sm1 N24 140.8(4) . . ?
O3 Sm2 O2 80.5(4) . . ?
O3 Sm2 O1 80.6(4) . . ?
O2 Sm2 O1 76.3(4) . . ?
O3 Sm2 N8 66.5(4) . . ?
O2 Sm2 N8 130.7(4) . . ?
O1 Sm2 N8 63.5(4) . . ?
O3 Sm2 N16 139.9(4) . . ?
O2 Sm2 N16 124.4(4) . . ?
O1 Sm2 N16 76.7(4) . . ?
N8 Sm2 N16 73.8(4) . . ?
O3 Sm2 N26 122.5(4) . . ?
O2 Sm2 N26 86.5(4) . . ?
O1 Sm2 N26 148.8(4) . . ?
N8 Sm2 N26 141.9(4) . . ?
N16 Sm2 N26 92.5(4) . . ?
O3 Sm2 N18 137.9(4) . . ?
O2 Sm2 N18 63.2(4) . . ?
O1 Sm2 N18 71.1(4) . . ?
N8 Sm2 N18 122.2(4) . . ?
N16 Sm2 N18 62.3(4) . . ?
N26 Sm2 N18 77.9(4) . . ?
O3 Sm2 N28 63.1(4) . . ?
O2 Sm2 N28 66.5(4) . . ?
O1 Sm2 N28 130.9(4) . . ?
N8 Sm2 N28 121.3(4) . . ?
N16 Sm2 N28 151.5(4) . . ?
N26 Sm2 N28 60.4(4) . . ?
N18 Sm2 N28 115.0(4) . . ?
O3 Sm2 N6 78.1(4) . . ?
O2 Sm2 N6 144.4(4) . . ?
O1 Sm2 N6 126.9(4) . . ?
N8 Sm2 N6 63.5(4) . . ?
N16 Sm2 N6 89.7(4) . . ?
N26 Sm2 N6 81.5(3) . . ?
N18 Sm2 N6 143.9(4) . . ?
N28 Sm2 N6 78.5(3) . . ?
C33 O1 Sm2 121.0(11) . . ?
C80 O2 Sm2 121.6(11) . . ?
C127 O3 Sm2 120.7(13) . . ?
C7 N1 C1 101.5(13) . . ?
C7 N1 Sm1 116.3(11) . . ?
C1 N1 Sm1 131.9(10) . . ?
C7 N2 C6 105.0(15) . . ?
C7 N2 C38 132.1(15) . . ?
C6 N2 C38 122.9(15) . . ?
C8 N3 C12 120.2(15) . . ?
C8 N3 Sm1 117.8(12) . . ?
C12 N3 Sm1 121.7(11) . . ?
C19 N4 C13 101.4(12) . . ?
C19 N4 Sm1 133.7(10) . . ?
C13 N4 Sm1 112.7(10) . . ?
C13 N5 C14 107.3(15) . . ?
C13 N5 C44 127.6(15) . . ?
C14 N5 C44 123.8(14) . . ?
C27 N6 C25 105.7(13) . . ?
C27 N6 Sm2 106.4(10) . . ?
C25 N6 Sm2 125.5(8) . . ?
C24 N7 C27 109.1(15) . . ?
C24 N7 C46 125.5(14) . . ?
C27 N7 C46 124.8(14) . . ?
C28 N8 C32 119.2(14) . . ?
C28 N8 Sm2 119.3(11) . . ?
C32 N8 Sm2 119.8(10) . . ?
C33 N9 C36 115.4(14) . . ?
C33 N9 C34 127.6(15) . . ?
C36 N9 C34 116.8(14) . . ?
C10 N10 C42 119(2) . . ?
C10 N10 C40 120(2) . . ?
C42 N10 C40 122(2) . . ?
C54 N11 C48 106.4(12) . . ?
C54 N11 Sm1 112.5(10) . . ?
C48 N11 Sm1 131.0(10) . . ?
C54 N12 C53 104.0(14) . . ?
C54 N12 C85 127.9(15) . . ?
C53 N12 C85 127.1(14) . . ?
C55 N13 C59 112.1(13) . . ?
C55 N13 Sm1 123.3(10) . . ?
C59 N13 Sm1 124.1(10) . . ?
C66 N14 C60 101.1(13) . . ?
C66 N14 Sm1 138.7(10) . . ?
C60 N14 Sm1 119.8(10) . . ?
C60 N15 C61 106.8(14) . . ?
C60 N15 C91 133.1(14) . . ?
C61 N15 C91 119.8(14) . . ?
C74 N16 C72 102.0(14) . . ?
C74 N16 Sm2 121.8(12) . . ?
C72 N16 Sm2 136.0(11) . . ?
C74 N17 C71 108.9(15) . . ?
C74 N17 C93 131.6(15) . . ?
C71 N17 C93 119.1(15) . . ?
C79 N18 C75 115.7(14) . . ?
C79 N18 Sm2 117.3(11) . . ?
C75 N18 Sm2 120.9(10) . . ?
C80 N19 C83 119.1(15) . . ?
C80 N19 C81 126.2(15) . . ?
C83 N19 C81 114.7(14) . . ?
C57 N20 C89 121.4(15) . . ?
C57 N20 C87 122.2(15) . . ?
C89 N20 C87 116.4(14) . . ?
C101 N21 C95 105.9(13) . . ?
C101 N21 Sm1 112.7(10) . . ?
C95 N21 Sm1 134.2(10) . . ?
C101 N22 C100 103.5(13) . . ?
C101 N22 C132 130.0(13) . . ?
C100 N22 C132 125.5(13) . . ?
C102 N23 C106 115.0(12) . . ?
C102 N23 Sm1 120.1(9) . . ?
C106 N23 Sm1 119.6(10) . . ?
C107 N24 C113 104.3(14) . . ?
C107 N24 Sm1 112.0(11) . . ?
C113 N24 Sm1 137.1(11) . . ?
C108 N25 C107 102.9(15) . . ?
C108 N25 C138 121.7(18) . . ?
C107 N25 C138 133.7(18) . . ?
C121 N26 C119 104.7(13) . . ?
C121 N26 Sm2 123.5(10) . . ?
C119 N26 Sm2 131.0(9) . . ?
C121 N27 C118 105.5(13) . . ?
C121 N27 C140 131.5(15) . . ?
C118 N27 C140 122.9(14) . . ?
C122 N28 C126 118.8(14) . . ?
C122 N28 Sm2 123.6(11) . . ?
C126 N28 Sm2 116.8(11) . . ?
C127 N29 C130 114(2) . . ?
C127 N29 C128 132(2) . . ?
C130 N29 C128 113.7(19) . . ?
C104 N30 C136 126.8(19) . . ?
C104 N30 C134 121.4(18) . . ?
C136 N30 C134 110.7(17) . . ?
C2 C1 N1 135.1(15) . . ?
C2 C1 C6 114.8(16) . . ?
N1 C1 C6 110.1(14) . . ?
C3 C2 C1 120.1(17) . . ?
C3 C2 H2A 119.9 . . ?
C1 C2 H2A 119.9 . . ?
C2 C3 C4 124.6(18) . . ?
C2 C3 H3A 117.7 . . ?
C4 C3 H3A 117.7 . . ?
C5 C4 C3 118.4(19) . . ?
C5 C4 H4A 120.8 . . ?
C3 C4 H4A 120.8 . . ?
C4 C5 C6 120.1(19) . . ?
C4 C5 H5A 120.0 . . ?
C6 C5 H5A 120.0 . . ?
N2 C6 C5 132.2(17) . . ?
N2 C6 C1 105.9(15) . . ?
C5 C6 C1 121.9(16) . . ?
N1 C7 N2 117.4(15) . . ?
N1 C7 C8 112.3(16) . . ?
N2 C7 C8 130.3(16) . . ?
N3 C8 C7 121.6(17) . . ?
N3 C8 C9 118.1(17) . . ?
C7 C8 C9 119.5(17) . . ?
C10 C9 C8 120.6(19) . . ?
C10 C9 H9A 119.7 . . ?
C8 C9 H9A 119.7 . . ?
C9 C10 C11 118(2) . . ?
C9 C10 N10 122(2) . . ?
C11 C10 N10 120(2) . . ?
C12 C11 C10 117(2) . . ?
C12 C11 H11A 121.5 . . ?
C10 C11 H11A 121.5 . . ?
N3 C12 C11 125.5(17) . . ?
N3 C12 C13 114.3(15) . . ?
C11 C12 C13 120.2(16) . . ?
N5 C13 N4 113.2(15) . . ?
N5 C13 C12 131.0(16) . . ?
N4 C13 C12 115.5(14) . . ?
C15 C14 N5 131.1(16) . . ?
C15 C14 C19 123.8(17) . . ?
N5 C14 C19 105.1(15) . . ?
C14 C15 C16 114.2(16) . . ?
C14 C15 H15A 122.9 . . ?
C16 C15 H15A 122.9 . . ?
C17 C16 C15 125.0(18) . . ?
C17 C16 H16A 117.5 . . ?
C15 C16 H16A 117.5 . . ?
C16 C17 C18 117.5(17) . . ?
C16 C17 C20 121.2(16) . . ?
C18 C17 C20 121.3(15) . . ?
C17 C18 C19 120.2(16) . . ?
C17 C18 H18A 119.9 . . ?
C19 C18 H18A 119.9 . . ?
N4 C19 C18 128.1(15) . . ?
N4 C19 C14 112.7(15) . . ?
C18 C19 C14 119.2(16) . . ?
C21 C20 C17 121.8(14) . . ?
C21 C20 H20A 106.9 . . ?
C17 C20 H20A 106.9 . . ?
C21 C20 H20B 106.9 . . ?
C17 C20 H20B 106.9 . . ?
H20A C20 H20B 106.7 . . ?
C26 C21 C22 117.8(14) . . ?
C26 C21 C20 123.0(14) . . ?
C22 C21 C20 119.2(14) . . ?
C23 C22 C21 122.5(16) . . ?
C23 C22 H22A 118.7 . . ?
C21 C22 H22A 118.7 . . ?
C22 C23 C24 118.6(17) . . ?
C22 C23 H23A 120.7 . . ?
C24 C23 H23A 120.7 . . ?
N7 C24 C25 107.4(15) . . ?
N7 C24 C23 132.7(17) . . ?
C25 C24 C23 119.5(17) . . ?
C24 C25 N6 107.7(13) . . ?
C24 C25 C26 121.4(14) . . ?
N6 C25 C26 130.7(13) . . ?
C21 C26 C25 119.7(14) . . ?
C21 C26 H26A 120.2 . . ?
C25 C26 H26A 120.2 . . ?
N7 C27 N6 110.0(15) . . ?
N7 C27 C28 130.1(17) . . ?
N6 C27 C28 119.8(15) . . ?
N8 C28 C27 115.5(16) . . ?
N8 C28 C29 122.0(16) . . ?
C27 C28 C29 122.4(16) . . ?
C30 C29 C28 116.5(16) . . ?
C30 C29 H29A 121.8 . . ?
C28 C29 H29A 121.8 . . ?
C31 C30 C29 119.5(17) . . ?
C31 C30 H30A 120.3 . . ?
C29 C30 H30A 120.3 . . ?
C30 C31 C32 121.1(17) . . ?
C30 C31 H31A 119.4 . . ?
C32 C31 H31A 119.4 . . ?
N8 C32 C31 121.1(15) . . ?
N8 C32 C33 110.7(14) . . ?
C31 C32 C33 127.9(16) . . ?
O1 C33 N9 122.2(16) . . ?
O1 C33 C32 116.0(16) . . ?
N9 C33 C32 121.8(15) . . ?
N9 C34 C35 110.2(14) . . ?
N9 C34 H34A 109.6 . . ?
C35 C34 H34A 109.6 . . ?
N9 C34 H34B 109.6 . . ?
C35 C34 H34B 109.6 . . ?
H34A C34 H34B 108.1 . . ?
C34 C35 H35A 109.5 . . ?
C34 C35 H35B 109.5 . . ?
H35A C35 H35B 109.5 . . ?
C34 C35 H35C 109.5 . . ?
H35A C35 H35C 109.5 . . ?
H35B C35 H35C 109.5 . . ?
N9 C36 C37 113.2(16) . . ?
N9 C36 H36A 108.9 . . ?
C37 C36 H36A 108.9 . . ?
N9 C36 H36B 108.9 . . ?
C37 C36 H36B 108.9 . . ?
H36A C36 H36B 107.8 . . ?
C36 C37 H37A 109.5 . . ?
C36 C37 H37B 109.5 . . ?
H37A C37 H37B 109.5 . . ?
C36 C37 H37C 109.5 . . ?
H37A C37 H37C 109.5 . . ?
H37B C37 H37C 109.5 . . ?
C39 C38 N2 112.4(15) . . ?
C39 C38 H38A 109.1 . . ?
N2 C38 H38A 109.1 . . ?
C39 C38 H38B 109.1 . . ?
N2 C38 H38B 109.1 . . ?
H38A C38 H38B 107.9 . . ?
C38 C39 H39A 109.5 . . ?
C38 C39 H39B 109.5 . . ?
H39A C39 H39B 109.5 . . ?
C38 C39 H39C 109.5 . . ?
H39A C39 H39C 109.5 . . ?
H39B C39 H39C 109.5 . . ?
C41 C40 N10 96(2) . . ?
C41 C40 H40A 112.6 . . ?
N10 C40 H40A 112.6 . . ?
C41 C40 H40B 112.6 . . ?
N10 C40 H40B 112.6 . . ?
H40A C40 H40B 110.1 . . ?
C40 C41 H41A 109.5 . . ?
C40 C41 H41B 109.5 . . ?
H41A C41 H41B 109.5 . . ?
C40 C41 H41C 109.5 . . ?
H41A C41 H41C 109.5 . . ?
H41B C41 H41C 109.5 . . ?
C43 C42 N10 106(2) . . ?
C43 C42 H42A 110.5 . . ?
N10 C42 H42A 110.5 . . ?
C43 C42 H42B 110.5 . . ?
N10 C42 H42B 110.5 . . ?
H42A C42 H42B 108.7 . . ?
C42 C43 H43A 109.5 . . ?
C42 C43 H43B 109.5 . . ?
H43A C43 H43B 109.5 . . ?
C42 C43 H43C 109.5 . . ?
H43A C43 H43C 109.5 . . ?
H43B C43 H43C 109.5 . . ?
N5 C44 C45 114.3(14) . . ?
N5 C44 H44A 108.7 . . ?
C45 C44 H44A 108.7 . . ?
N5 C44 H44B 108.7 . . ?
C45 C44 H44B 108.7 . . ?
H44A C44 H44B 107.6 . . ?
C44 C45 H45A 109.5 . . ?
C44 C45 H45B 109.5 . . ?
H45A C45 H45B 109.5 . . ?
C44 C45 H45C 109.5 . . ?
H45A C45 H45C 109.5 . . ?
H45B C45 H45C 109.5 . . ?
C47 C46 N7 113.1(14) . . ?
C47 C46 H46A 109.0 . . ?
N7 C46 H46A 109.0 . . ?
C47 C46 H46B 109.0 . . ?
N7 C46 H46B 109.0 . . ?
H46A C46 H46B 107.8 . . ?
C46 C47 H47A 109.5 . . ?
C46 C47 H47B 109.5 . . ?
H47A C47 H47B 109.5 . . ?
C46 C47 H47C 109.5 . . ?
H47A C47 H47C 109.5 . . ?
H47B C47 H47C 109.5 . . ?
C53 C48 C49 122.4(16) . . ?
C53 C48 N11 107.0(14) . . ?
C49 C48 N11 130.5(14) . . ?
C48 C49 C50 111.9(15) . . ?
C48 C49 H49A 124.0 . . ?
C50 C49 H49A 124.0 . . ?
C49 C50 C51 125.3(18) . . ?
C49 C50 H50A 117.4 . . ?
C51 C50 H50A 117.4 . . ?
C52 C51 C50 121.4(18) . . ?
C52 C51 H51A 119.3 . . ?
C50 C51 H51A 119.3 . . ?
C51 C52 C53 114.4(17) . . ?
C51 C52 H52A 122.8 . . ?
C53 C52 H52A 122.8 . . ?
C48 C53 C52 124.5(17) . . ?
C48 C53 N12 110.3(15) . . ?
C52 C53 N12 125.1(16) . . ?
N11 C54 N12 112.2(14) . . ?
N11 C54 C55 120.2(14) . . ?
N12 C54 C55 127.2(15) . . ?
C56 C55 N13 127.0(16) . . ?
C56 C55 C54 122.2(15) . . ?
N13 C55 C54 110.6(14) . . ?
C55 C56 C57 120.3(16) . . ?
C55 C56 H56A 119.9 . . ?
C57 C56 H56A 119.9 . . ?
N20 C57 C58 121.4(17) . . ?
N20 C57 C56 124.0(16) . . ?
C58 C57 C56 114.5(16) . . ?
C59 C58 C57 122.5(18) . . ?
C59 C58 H58A 118.7 . . ?
C57 C58 H58A 118.7 . . ?
C58 C59 N13 122.9(17) . . ?
C58 C59 C60 126.8(17) . . ?
N13 C59 C60 110.4(14) . . ?
N15 C60 N14 113.9(14) . . ?
N15 C60 C59 126.2(15) . . ?
N14 C60 C59 119.8(14) . . ?
C66 C61 C62 128.7(16) . . ?
C66 C61 N15 102.5(14) . . ?
C62 C61 N15 128.8(15) . . ?
C61 C62 C63 114.1(16) . . ?
C61 C62 H62A 122.9 . . ?
C63 C62 H62A 122.9 . . ?
C62 C63 C64 123.2(16) . . ?
C62 C63 H63A 118.4 . . ?
C64 C63 H63A 118.4 . . ?
C65 C64 C63 115.7(15) . . ?
C65 C64 C67 122.9(15) . . ?
C63 C64 C67 121.0(15) . . ?
C64 C65 C66 124.5(16) . . ?
C64 C65 H65A 117.8 . . ?
C66 C65 H65A 117.8 . . ?
N14 C66 C61 115.6(15) . . ?
N14 C66 C65 131.1(16) . . ?
C61 C66 C65 113.2(15) . . ?
C64 C67 C68 109.9(12) . . ?
C64 C67 H67A 109.7 . . ?
C68 C67 H67A 109.7 . . ?
C64 C67 H67B 109.7 . . ?
C68 C67 H67B 109.7 . . ?
H67A C67 H67B 108.2 . . ?
C73 C68 C69 121.6(16) . . ?
C73 C68 C67 121.6(16) . . ?
C69 C68 C67 116.7(16) . . ?
C68 C69 C70 121.8(19) . . ?
C68 C69 H69A 119.1 . . ?
C70 C69 H69A 119.1 . . ?
C71 C70 C69 115.4(18) . . ?
C71 C70 H70A 122.3 . . ?
C69 C70 H70A 122.3 . . ?
N17 C71 C70 132.7(18) . . ?
N17 C71 C72 102.7(16) . . ?
C70 C71 C72 124.5(17) . . ?
N16 C72 C71 111.9(15) . . ?
N16 C72 C73 130.9(16) . . ?
C71 C72 C73 116.8(16) . . ?
C68 C73 C72 119.7(16) . . ?
C68 C73 H73A 120.1 . . ?
C72 C73 H73A 120.1 . . ?
N17 C74 N16 114.4(17) . . ?
N17 C74 C75 124.9(17) . . ?
N16 C74 C75 120.4(17) . . ?
C76 C75 C74 128.7(17) . . ?
C76 C75 N18 120.2(16) . . ?
C74 C75 N18 110.7(15) . . ?
C77 C76 C75 115.5(18) . . ?
C77 C76 H76A 122.2 . . ?
C75 C76 H76A 122.2 . . ?
C76 C77 C78 128.3(19) . . ?
C76 C77 H77A 115.8 . . ?
C78 C77 H77A 115.8 . . ?
C77 C78 C79 111.4(18) . . ?
C77 C78 H78A 124.3 . . ?
C79 C78 H78A 124.3 . . ?
N18 C79 C78 128.8(17) . . ?
N18 C79 C80 110.5(14) . . ?
C78 C79 C80 120.3(17) . . ?
N19 C80 O2 124.4(17) . . ?
N19 C80 C79 124.8(16) . . ?
O2 C80 C79 110.7(16) . . ?
N19 C81 C82 114.6(14) . . ?
N19 C81 H81A 108.6 . . ?
C82 C81 H81A 108.6 . . ?
N19 C81 H81B 108.6 . . ?
C82 C81 H81B 108.6 . . ?
H81A C81 H81B 107.6 . . ?
C81 C82 H82A 109.5 . . ?
C81 C82 H82B 109.5 . . ?
H82A C82 H82B 109.5 . . ?
C81 C82 H82C 109.5 . . ?
H82A C82 H82C 109.5 . . ?
H82B C82 H82C 109.5 . . ?
N19 C83 C84 115.1(14) . . ?
N19 C83 H83A 108.5 . . ?
C84 C83 H83A 108.5 . . ?
N19 C83 H83B 108.5 . . ?
C84 C83 H83B 108.5 . . ?
H83A C83 H83B 107.5 . . ?
C83 C84 H84A 109.5 . . ?
C83 C84 H84B 109.5 . . ?
H84A C84 H84B 109.5 . . ?
C83 C84 H84C 109.5 . . ?
H84A C84 H84C 109.5 . . ?
H84B C84 H84C 109.5 . . ?
N12 C85 C86 111.2(15) . . ?
N12 C85 H85A 109.4 . . ?
C86 C85 H85A 109.4 . . ?
N12 C85 H85B 109.4 . . ?
C86 C85 H85B 109.4 . . ?
H85A C85 H85B 108.0 . . ?
C85 C86 H86A 109.5 . . ?
C85 C86 H86B 109.5 . . ?
H86A C86 H86B 109.5 . . ?
C85 C86 H86C 109.5 . . ?
H86A C86 H86C 109.5 . . ?
H86B C86 H86C 109.5 . . ?
N20 C87 C88 110.2(14) . . ?
N20 C87 H87A 109.6 . . ?
C88 C87 H87A 109.6 . . ?
N20 C87 H87B 109.6 . . ?
C88 C87 H87B 109.6 . . ?
H87A C87 H87B 108.1 . . ?
C87 C88 H88A 109.5 . . ?
C87 C88 H88B 109.5 . . ?
H88A C88 H88B 109.5 . . ?
C87 C88 H88C 109.5 . . ?
H88A C88 H88C 109.5 . . ?
H88B C88 H88C 109.5 . . ?
N20 C89 C90 107.6(15) . . ?
N20 C89 H89A 110.2 . . ?
C90 C89 H89A 110.2 . . ?
N20 C89 H89B 110.2 . . ?
C90 C89 H89B 110.2 . . ?
H89A C89 H89B 108.5 . . ?
C89 C90 H90A 109.5 . . ?
C89 C90 H90B 109.5 . . ?
H90A C90 H90B 109.5 . . ?
C89 C90 H90C 109.5 . . ?
H90A C90 H90C 109.5 . . ?
H90B C90 H90C 109.5 . . ?
N15 C91 C92 106.9(13) . . ?
N15 C91 H91A 110.3 . . ?
C92 C91 H91A 110.3 . . ?
N15 C91 H91B 110.3 . . ?
C92 C91 H91B 110.3 . . ?
H91A C91 H91B 108.6 . . ?
C91 C92 H92A 109.5 . . ?
C91 C92 H92B 109.5 . . ?
H92A C92 H92B 109.5 . . ?
C91 C92 H92C 109.5 . . ?
H92A C92 H92C 109.5 . . ?
H92B C92 H92C 109.5 . . ?
N17 C93 C94 112.5(15) . . ?
N17 C93 H93A 109.1 . . ?
C94 C93 H93A 109.1 . . ?
N17 C93 H93B 109.1 . . ?
C94 C93 H93B 109.1 . . ?
H93A C93 H93B 107.8 . . ?
C93 C94 H94A 109.5 . . ?
C93 C94 H94B 109.5 . . ?
H94A C94 H94B 109.5 . . ?
C93 C94 H94C 109.5 . . ?
H94A C94 H94C 109.5 . . ?
H94B C94 H94C 109.5 . . ?
C100 C95 C96 119.7(16) . . ?
C100 C95 N21 108.6(15) . . ?
C96 C95 N21 131.7(16) . . ?
C97 C96 C95 118.9(18) . . ?
C97 C96 H96A 120.5 . . ?
C95 C96 H96A 120.5 . . ?
C96 C97 C98 120.9(19) . . ?
C96 C97 H97A 119.6 . . ?
C98 C97 H97A 119.6 . . ?
C99 C98 C97 121(2) . . ?
C99 C98 H98A 119.3 . . ?
C97 C98 H98A 119.3 . . ?
C98 C99 C100 116(2) . . ?
C98 C99 H99A 121.8 . . ?
C100 C99 H99A 121.8 . . ?
C95 C100 C99 122.4(18) . . ?
C95 C100 N22 108.2(15) . . ?
C99 C100 N22 129.3(17) . . ?
N21 C101 N22 113.5(13) . . ?
N21 C101 C102 121.8(14) . . ?
N22 C101 C102 123.9(14) . . ?
C103 C102 N23 126.3(15) . . ?
C103 C102 C101 124.0(15) . . ?
N23 C102 C101 109.6(13) . . ?
C102 C103 C104 115.7(17) . . ?
C102 C103 H10A 122.1 . . ?
C104 C103 H10A 122.1 . . ?
N30 C104 C103 121.4(19) . . ?
N30 C104 C105 117.2(18) . . ?
C103 C104 C105 120.7(18) . . ?
C106 C105 C104 119.5(17) . . ?
C106 C105 H10B 120.2 . . ?
C104 C105 H10B 120.2 . . ?
C105 C106 N23 122.1(16) . . ?
C105 C106 C107 127.4(17) . . ?
N23 C106 C107 110.4(14) . . ?
N24 C107 N25 114.3(16) . . ?
N24 C107 C106 123.2(16) . . ?
N25 C107 C106 122.0(16) . . ?
N25 C108 C109 130(2) . . ?
N25 C108 C113 109.0(17) . . ?
C109 C108 C113 120.6(19) . . ?
C108 C109 C110 117(2) . . ?
C108 C109 H10C 121.7 . . ?
C110 C109 H10C 121.7 . . ?
C111 C110 C109 124(2) . . ?
C111 C110 H11B 117.9 . . ?
C109 C110 H11B 117.9 . . ?
C110 C111 C112 118.6(18) . . ?
C110 C111 C114 117.4(16) . . ?
C112 C111 C114 124.0(16) . . ?
C113 C112 C111 118.3(16) . . ?
C113 C112 H11C 120.9 . . ?
C111 C112 H11C 120.9 . . ?
N24 C113 C112 129.8(16) . . ?
N24 C113 C108 108.5(16) . . ?
C112 C113 C108 121.4(16) . . ?
C115 C114 C111 114.8(14) . . ?
C115 C114 H11D 108.6 . . ?
C111 C114 H11D 108.6 . . ?
C115 C114 H11E 108.6 . . ?
C111 C114 H11E 108.6 . . ?
H11D C114 H11E 107.6 . . ?
C116 C115 C120 116.2(15) . . ?
C116 C115 C114 120.7(15) . . ?
C120 C115 C114 122.9(14) . . ?
C117 C116 C115 126.5(17) . . ?
C117 C116 H11F 116.7 . . ?
C115 C116 H11F 116.7 . . ?
C116 C117 C118 114.0(16) . . ?
C116 C117 H11G 123.0 . . ?
C118 C117 H11G 123.0 . . ?
C119 C118 N27 108.0(14) . . ?
C119 C118 C117 123.3(16) . . ?
N27 C118 C117 128.7(15) . . ?
C118 C119 C120 121.5(15) . . ?
C118 C119 N26 107.9(14) . . ?
C120 C119 N26 130.6(14) . . ?
C119 C120 C115 118.4(15) . . ?
C119 C120 H12A 120.8 . . ?
C115 C120 H12A 120.8 . . ?
N27 C121 N26 113.8(15) . . ?
N27 C121 C122 132.0(15) . . ?
N26 C121 C122 113.9(14) . . ?
N28 C122 C123 123.1(17) . . ?
N28 C122 C121 116.7(15) . . ?
C123 C122 C121 120.0(16) . . ?
C124 C123 C122 116.9(19) . . ?
C124 C123 H12B 121.5 . . ?
C122 C123 H12B 121.5 . . ?
C123 C124 C125 122(2) . . ?
C123 C124 H12C 119.0 . . ?
C125 C124 H12C 119.0 . . ?
C126 C125 C124 115.7(19) . . ?
C126 C125 H12D 122.1 . . ?
C124 C125 H12D 122.1 . . ?
C125 C126 N28 122.5(16) . . ?
C125 C126 C127 132.4(18) . . ?
N28 C126 C127 105.1(15) . . ?
O3 C127 N29 124(2) . . ?
O3 C127 C126 120(2) . . ?
N29 C127 C126 115(2) . . ?
N29 C128 C129 116.1(17) . . ?
N29 C128 H12E 108.3 . . ?
C129 C128 H12E 108.3 . . ?
N29 C128 H12F 108.3 . . ?
C129 C128 H12F 108.3 . . ?
H12E C128 H12F 107.4 . . ?
C128 C129 H12G 109.5 . . ?
C128 C129 H12H 109.5 . . ?
H12G C129 H12H 109.5 . . ?
C128 C129 H12I 109.5 . . ?
H12G C129 H12I 109.5 . . ?
H12H C129 H12I 109.5 . . ?
N29 C130 C131 110(2) . . ?
N29 C130 H13A 109.6 . . ?
C131 C130 H13A 109.6 . . ?
N29 C130 H13B 109.6 . . ?
C131 C130 H13B 109.6 . . ?
H13A C130 H13B 108.1 . . ?
C130 C131 H13C 109.5 . . ?
C130 C131 H13D 109.5 . . ?
H13C C131 H13D 109.5 . . ?
C130 C131 H13E 109.5 . . ?
H13C C131 H13E 109.5 . . ?
H13D C131 H13E 109.5 . . ?
C133 C132 N22 110.9(15) . . ?
C133 C132 H13F 109.5 . . ?
N22 C132 H13F 109.5 . . ?
C133 C132 H13G 109.5 . . ?
N22 C132 H13G 109.5 . . ?
H13F C132 H13G 108.0 . . ?
C132 C133 H13H 109.5 . . ?
C132 C133 H13I 109.5 . . ?
H13H C133 H13I 109.5 . . ?
C132 C133 H13J 109.5 . . ?
H13H C133 H13J 109.5 . . ?
H13I C133 H13J 109.5 . . ?
C135 C134 N30 101.3(18) . . ?
C135 C134 H13K 111.5 . . ?
N30 C134 H13K 111.5 . . ?
C135 C134 H13L 111.5 . . ?
N30 C134 H13L 111.5 . . ?
H13K C134 H13L 109.3 . . ?
C134 C135 H13M 109.5 . . ?
C134 C135 H13N 109.5 . . ?
H13M C135 H13N 109.5 . . ?
C134 C135 H13O 109.5 . . ?
H13M C135 H13O 109.5 . . ?
H13N C135 H13O 109.5 . . ?
N30 C136 C137 110.9(17) . . ?
N30 C136 H13P 109.5 . . ?
C137 C136 H13P 109.5 . . ?
N30 C136 H13Q 109.5 . . ?
C137 C136 H13Q 109.5 . . ?
H13P C136 H13Q 108.1 . . ?
C136 C137 H13R 109.5 . . ?
C136 C137 H13S 109.5 . . ?
H13R C137 H13S 109.5 . . ?
C136 C137 H13T 109.5 . . ?
H13R C137 H13T 109.5 . . ?
H13S C137 H13T 109.5 . . ?
C139 C138 N25 101(2) . . ?
C139 C138 H13U 111.5 . . ?
N25 C138 H13U 111.5 . . ?
C139 C138 H13V 111.5 . . ?
N25 C138 H13V 111.5 . . ?
H13U C138 H13V 109.4 . . ?
C138 C139 H13W 109.5 . . ?
C138 C139 H13X 109.5 . . ?
H13W C139 H13X 109.5 . . ?
C138 C139 H13Y 109.5 . . ?
H13W C139 H13Y 109.5 . . ?
H13X C139 H13Y 109.5 . . ?
N27 C140 C141 112.3(14) . . ?
N27 C140 H14A 109.1 . . ?
C141 C140 H14A 109.1 . . ?
N27 C140 H14B 109.1 . . ?
C141 C140 H14B 109.1 . . ?
H14A C140 H14B 107.9 . . ?
C140 C141 H14C 109.5 . . ?
C140 C141 H14D 109.5 . . ?
H14C C141 H14D 109.5 . . ?
C140 C141 H14E 109.5 . . ?
H14C C141 H14E 109.5 . . ?
H14D C141 H14E 109.5 . . ?
O4 Cl1 O5 109.5(9) . . ?
O4 Cl1 O6 111.3(8) . . ?
O5 Cl1 O6 111.6(8) . . ?
O4 Cl1 O7 108.3(7) . . ?
O5 Cl1 O7 107.3(8) . . ?
O6 Cl1 O7 108.7(8) . . ?
O9 Cl2 O8 111.3(10) . . ?
O9 Cl2 O10 113.5(10) . . ?
O8 Cl2 O10 110.8(9) . . ?
O9 Cl2 O11 101.4(12) . . ?
O8 Cl2 O11 111.8(10) . . ?
O10 Cl2 O11 107.6(10) . . ?
O12 Cl3 O14 106.7(15) . . ?
O12 Cl3 O13 114.5(13) . . ?
O14 Cl3 O13 113.6(12) . . ?
O12 Cl3 O15 120.3(15) . . ?
O14 Cl3 O15 90.1(12) . . ?
O13 Cl3 O15 109.2(13) . . ?
O16 Cl4 O18 114.1(14) . . ?
O16 Cl4 O17 108.4(13) . . ?
O18 Cl4 O17 110.7(12) . . ?
O16 Cl4 O19 102.5(16) . . ?
O18 Cl4 O19 106.4(14) . . ?
O17 Cl4 O19 114.7(16) . . ?
O22 Cl5 O20 144(2) . . ?
O22 Cl5 O23 109(3) . . ?
O20 Cl5 O23 91(2) . . ?
O22 Cl5 O21 104(2) . . ?
O20 Cl5 O21 98.1(18) . . ?
O23 Cl5 O21 106(3) . . ?
O25 Cl6 O24 109.3(13) . . ?
O25 Cl6 O26 104.6(12) . . ?
O24 Cl6 O26 107.4(11) . . ?
O25 Cl6 O27 114.7(14) . . ?
O24 Cl6 O27 112.9(12) . . ?
O26 Cl6 O27 107.3(12) . . ?
C142 O28 C143 113.9(15) . . ?
O28 C142 H14F 109.5 . . ?
O28 C142 H14G 109.5 . . ?
H14F C142 H14G 109.5 . . ?
O28 C142 H14H 109.5 . . ?
H14F C142 H14H 109.5 . . ?
H14G C142 H14H 109.5 . . ?
C145 C143 C144 114.4(19) . . ?
C145 C143 C146 111.7(19) . . ?
C144 C143 C146 115.9(19) . . ?
C145 C143 O28 98.8(17) . . ?
C144 C143 O28 108.0(17) . . ?
C146 C143 O28 106.2(17) . . ?
C143 C144 H14I 109.5 . . ?
C143 C144 H14J 109.5 . . ?
H14I C144 H14J 109.5 . . ?
C143 C144 H14K 109.5 . . ?
H14I C144 H14K 109.5 . . ?
H14J C144 H14K 109.5 . . ?
C143 C145 H14L 109.5 . . ?
C143 C145 H14M 109.5 . . ?
H14L C145 H14M 109.5 . . ?
C143 C145 H14N 109.5 . . ?
H14L C145 H14N 109.5 . . ?
H14M C145 H14N 109.5 . . ?
C143 C146 H14O 109.5 . . ?
C143 C146 H14P 109.5 . . ?
H14O C146 H14P 109.5 . . ?
C143 C146 H14Q 109.5 . . ?
H14O C146 H14Q 109.5 . . ?
H14P C146 H14Q 109.5 . . ?
C148 C147 H14R 109.5 . . ?
C148 C147 H14S 109.5 . . ?
H14R C147 H14S 109.5 . . ?
C148 C147 H14T 109.5 . . ?
H14R C147 H14T 109.5 . . ?
H14S C147 H14T 109.5 . . ?
N31 C148 C147 176(2) . . ?
C150 C149 H14U 109.5 . . ?
C150 C149 H14V 109.5 . . ?
H14U C149 H14V 109.5 . . ?
C150 C149 H14Z 109.5 . . ?
H14U C149 H14Z 109.5 . . ?
H14V C149 H14Z 109.5 . . ?
N32 C150 C149 172(4) . . ?
C152 C151 H15B 109.5 . . ?
C152 C151 H15C 109.5 . . ?
H15B C151 H15C 109.5 . . ?
C152 C151 H15D 109.5 . . ?
H15B C151 H15D 109.5 . . ?
H15C C151 H15D 109.5 . . ?
N33 C152 C151 149(3) . . ?
C154 C153 H15F 109.5 . . ?
C154 C153 H15G 109.5 . . ?
H15F C153 H15G 109.5 . . ?
C154 C153 H15H 109.5 . . ?
H15F C153 H15H 109.5 . . ?
H15G C153 H15H 109.5 . . ?
N34 C154 C153 129(4) . . ?
C156 C155 H15J 109.5 . . ?
C156 C155 H15K 109.5 . . ?
H15J C155 H15K 109.5 . . ?
C156 C155 H15L 109.5 . . ?
H15J C155 H15L 109.5 . . ?
H15K C155 H15L 109.5 . . ?
N35 C156 C155 166(5) . . ?
C158 C157 H15E 109.5 . . ?
C158 C157 H15I 109.5 . . ?
H15E C157 H15I 109.5 . . ?
C158 C157 H15M 109.5 . . ?
H15E C157 H15M 109.5 . . ?
H15I C157 H15M 109.5 . . ?
N36 C158 C157 174(2) . . ?

loop_
_geom_bond_atom_site_label_1
_geom_bond_atom_site_label_2
_geom_bond_distance
_geom_bond_site_symmetry_2
_geom_bond_publ_flag
Sm1 N3 2.531(12) . ?
Sm1 N13 2.541(12) . ?
Sm1 N4 2.567(12) . ?
Sm1 N23 2.572(11) . ?
Sm1 N14 2.573(12) . ?
Sm1 N21 2.584(11) . ?
Sm1 N1 2.622(13) . ?
Sm1 N11 2.628(12) . ?
Sm1 N24 2.656(13) . ?
Sm2 O3 2.366(11) . ?
Sm2 O2 2.387(12) . ?
Sm2 O1 2.421(11) . ?
Sm2 N8 2.529(12) . ?
Sm2 N16 2.586(13) . ?
Sm2 N26 2.589(12) . ?
Sm2 N18 2.608(12) . ?
Sm2 N28 2.624(12) . ?
Sm2 N6 2.679(11) . ?
O1 C33 1.258(18) . ?
O2 C80 1.289(17) . ?
O3 C127 1.16(2) . ?
N1 C7 1.324(17) . ?
N1 C1 1.418(17) . ?
N2 C7 1.371(18) . ?
N2 C6 1.376(19) . ?
N2 C38 1.493(19) . ?
N3 C8 1.307(19) . ?
N3 C12 1.313(16) . ?
N4 C19 1.374(17) . ?
N4 C13 1.392(17) . ?
N5 C13 1.335(17) . ?
N5 C14 1.381(18) . ?
N5 C44 1.438(17) . ?
N6 C27 1.337(17) . ?
N6 C25 1.381(15) . ?
N7 C24 1.323(18) . ?
N7 C27 1.326(18) . ?
N7 C46 1.531(18) . ?
N8 C28 1.322(18) . ?
N8 C32 1.361(17) . ?
N9 C33 1.362(18) . ?
N9 C36 1.46(2) . ?
N9 C34 1.463(18) . ?
N10 C10 1.44(2) . ?
N10 C42 1.52(2) . ?
N10 C40 1.63(3) . ?
N11 C54 1.358(17) . ?
N11 C48 1.422(17) . ?
N12 C54 1.386(17) . ?
N12 C53 1.412(18) . ?
N12 C85 1.443(18) . ?
N13 C55 1.383(17) . ?
N13 C59 1.436(18) . ?
N14 C66 1.342(17) . ?
N14 C60 1.395(16) . ?
N15 C60 1.304(17) . ?
N15 C61 1.439(17) . ?
N15 C91 1.483(17) . ?
N16 C74 1.350(18) . ?
N16 C72 1.362(18) . ?
N17 C74 1.302(19) . ?
N17 C71 1.369(19) . ?
N17 C93 1.510(19) . ?
N18 C79 1.313(18) . ?
N18 C75 1.455(18) . ?
N19 C80 1.285(18) . ?
N19 C83 1.445(18) . ?
N19 C81 1.461(17) . ?
N20 C57 1.349(18) . ?
N20 C89 1.471(19) . ?
N20 C87 1.473(17) . ?
N21 C101 1.327(17) . ?
N21 C95 1.423(17) . ?
N22 C101 1.380(17) . ?
N22 C100 1.446(18) . ?
N22 C132 1.472(17) . ?
N23 C102 1.375(17) . ?
N23 C106 1.412(18) . ?
N24 C107 1.351(19) . ?
N24 C113 1.374(18) . ?
N25 C108 1.37(2) . ?
N25 C107 1.384(19) . ?
N25 C138 1.65(3) . ?
N26 C121 1.354(16) . ?
N26 C119 1.395(16) . ?
N27 C121 1.319(17) . ?
N27 C118 1.398(18) . ?
N27 C140 1.461(17) . ?
N28 C122 1.279(17) . ?
N28 C126 1.398(17) . ?
N29 C127 1.32(2) . ?
N29 C130 1.43(2) . ?
N29 C128 1.50(2) . ?
N30 C104 1.35(2) . ?
N30 C136 1.44(2) . ?
N30 C134 1.64(2) . ?
C1 C2 1.418(19) . ?
C1 C6 1.44(2) . ?
C2 C3 1.353(19) . ?
C2 H2A 0.9500 . ?
C3 C4 1.38(2) . ?
C3 H3A 0.9500 . ?
C4 C5 1.34(2) . ?
C4 H4A 0.9500 . ?
C5 C6 1.42(2) . ?
C5 H5A 0.9500 . ?
C7 C8 1.41(2) . ?
C8 C9 1.45(2) . ?
C9 C10 1.37(2) . ?
C9 H9A 0.9500 . ?
C10 C11 1.38(2) . ?
C11 C12 1.37(2) . ?
C11 H11A 0.9500 . ?
C12 C13 1.47(2) . ?
C14 C15 1.357(19) . ?
C14 C19 1.383(19) . ?
C15 C16 1.404(19) . ?
C15 H15A 0.9500 . ?
C16 C17 1.37(2) . ?
C16 H16A 0.9500 . ?
C17 C18 1.375(19) . ?
C17 C20 1.50(2) . ?
C18 C19 1.383(19) . ?
C18 H18A 0.9500 . ?
C20 C21 1.448(17) . ?
C20 H20A 0.9900 . ?
C20 H20B 0.9900 . ?
C21 C26 1.392(17) . ?
C21 C22 1.410(18) . ?
C22 C23 1.38(2) . ?
C22 H22A 0.9500 . ?
C23 C24 1.41(2) . ?
C23 H23A 0.9500 . ?
C24 C25 1.364(18) . ?
C25 C26 1.414(18) . ?
C26 H26A 0.9500 . ?
C27 C28 1.45(2) . ?
C28 C29 1.46(2) . ?
C29 C30 1.382(19) . ?
C29 H29A 0.9500 . ?
C30 C31 1.37(2) . ?
C30 H30A 0.9500 . ?
C31 C32 1.374(19) . ?
C31 H31A 0.9500 . ?
C32 C33 1.51(2) . ?
C34 C35 1.49(2) . ?
C34 H34A 0.9900 . ?
C34 H34B 0.9900 . ?
C35 H35A 0.9800 . ?
C35 H35B 0.9800 . ?
C35 H35C 0.9800 . ?
C36 C37 1.56(2) . ?
C36 H36A 0.9900 . ?
C36 H36B 0.9900 . ?
C37 H37A 0.9800 . ?
C37 H37B 0.9800 . ?
C37 H37C 0.9800 . ?
C38 C39 1.49(2) . ?
C38 H38A 0.9900 . ?
C38 H38B 0.9900 . ?
C39 H39A 0.9800 . ?
C39 H39B 0.9800 . ?
C39 H39C 0.9800 . ?
C40 C41 1.39(3) . ?
C40 H40A 0.9900 . ?
C40 H40B 0.9900 . ?
C41 H41A 0.9800 . ?
C41 H41B 0.9800 . ?
C41 H41C 0.9800 . ?
C42 C43 1.49(3) . ?
C42 H42A 0.9900 . ?
C42 H42B 0.9900 . ?
C43 H43A 0.9800 . ?
C43 H43B 0.9800 . ?
C43 H43C 0.9800 . ?
C44 C45 1.526(18) . ?
C44 H44A 0.9900 . ?
C44 H44B 0.9900 . ?
C45 H45A 0.9800 . ?
C45 H45B 0.9800 . ?
C45 H45C 0.9800 . ?
C46 C47 1.53(2) . ?
C46 H46A 0.9900 . ?
C46 H46B 0.9900 . ?
C47 H47A 0.9800 . ?
C47 H47B 0.9800 . ?
C47 H47C 0.9800 . ?
C48 C53 1.370(19) . ?
C48 C49 1.386(19) . ?
C49 C50 1.391(19) . ?
C49 H49A 0.9500 . ?
C50 C51 1.40(2) . ?
C50 H50A 0.9500 . ?
C51 C52 1.334(19) . ?
C51 H51A 0.9500 . ?
C52 C53 1.39(2) . ?
C52 H52A 0.9500 . ?
C54 C55 1.472(19) . ?
C55 C56 1.326(18) . ?
C56 C57 1.44(2) . ?
C56 H56A 0.9500 . ?
C57 C58 1.41(2) . ?
C58 C59 1.347(19) . ?
C58 H58A 0.9500 . ?
C59 C60 1.472(19) . ?
C61 C66 1.361(19) . ?
C61 C62 1.384(19) . ?
C62 C63 1.391(18) . ?
C62 H62A 0.9500 . ?
C63 C64 1.427(19) . ?
C63 H63A 0.9500 . ?
C64 C65 1.383(19) . ?
C64 C67 1.463(18) . ?
C65 C66 1.423(19) . ?
C65 H65A 0.9500 . ?
C67 C68 1.529(19) . ?
C67 H67A 0.9900 . ?
C67 H67B 0.9900 . ?
C68 C73 1.367(19) . ?
C68 C69 1.40(2) . ?
C69 C70 1.42(2) . ?
C69 H69A 0.9500 . ?
C70 C71 1.40(2) . ?
C70 H70A 0.9500 . ?
C71 C72 1.42(2) . ?
C72 C73 1.45(2) . ?
C73 H73A 0.9500 . ?
C74 C75 1.45(2) . ?
C75 C76 1.42(2) . ?
C76 C77 1.35(2) . ?
C76 H76A 0.9500 . ?
C77 C78 1.38(2) . ?
C77 H77A 0.9500 . ?
C78 C79 1.39(2) . ?
C78 H78A 0.9500 . ?
C79 C80 1.55(2) . ?
C81 C82 1.48(2) . ?
C81 H81A 0.9900 . ?
C81 H81B 0.9900 . ?
C82 H82A 0.9800 . ?
C82 H82B 0.9800 . ?
C82 H82C 0.9800 . ?
C83 C84 1.54(2) . ?
C83 H83A 0.9900 . ?
C83 H83B 0.9900 . ?
C84 H84A 0.9800 . ?
C84 H84B 0.9800 . ?
C84 H84C 0.9800 . ?
C85 C86 1.484(19) . ?
C85 H85A 0.9900 . ?
C85 H85B 0.9900 . ?
C86 H86A 0.9800 . ?
C86 H86B 0.9800 . ?
C86 H86C 0.9800 . ?
C87 C88 1.50(2) . ?
C87 H87A 0.9900 . ?
C87 H87B 0.9900 . ?
C88 H88A 0.9800 . ?
C88 H88B 0.9800 . ?
C88 H88C 0.9800 . ?
C89 C90 1.55(2) . ?
C89 H89A 0.9900 . ?
C89 H89B 0.9900 . ?
C90 H90A 0.9800 . ?
C90 H90B 0.9800 . ?
C90 H90C 0.9800 . ?
C91 C92 1.56(2) . ?
C91 H91A 0.9900 . ?
C91 H91B 0.9900 . ?
C92 H92A 0.9800 . ?
C92 H92B 0.9800 . ?
C92 H92C 0.9800 . ?
C93 C94 1.54(2) . ?
C93 H93A 0.9900 . ?
C93 H93B 0.9900 . ?
C94 H94A 0.9800 . ?
C94 H94B 0.9800 . ?
C94 H94C 0.9800 . ?
C95 C100 1.35(2) . ?
C95 C96 1.359(19) . ?
C96 C97 1.355(19) . ?
C96 H96A 0.9500 . ?
C97 C98 1.39(2) . ?
C97 H97A 0.9500 . ?
C98 C99 1.34(2) . ?
C98 H98A 0.9500 . ?
C99 C100 1.40(2) . ?
C99 H99A 0.9500 . ?
C101 C102 1.471(19) . ?
C102 C103 1.357(19) . ?
C103 C104 1.39(2) . ?
C103 H10A 0.9500 . ?
C104 C105 1.41(2) . ?
C105 C106 1.330(19) . ?
C105 H10B 0.9500 . ?
C106 C107 1.49(2) . ?
C108 C109 1.39(2) . ?
C108 C113 1.41(2) . ?
C109 C110 1.40(2) . ?
C109 H10C 0.9500 . ?
C110 C111 1.36(2) . ?
C110 H11B 0.9500 . ?
C111 C112 1.424(19) . ?
C111 C114 1.475(19) . ?
C112 C113 1.385(19) . ?
C112 H11C 0.9500 . ?
C114 C115 1.463(19) . ?
C114 H11D 0.9900 . ?
C114 H11E 0.9900 . ?
C115 C116 1.433(19) . ?
C115 C120 1.446(19) . ?
C116 C117 1.352(19) . ?
C116 H11F 0.9500 . ?
C117 C118 1.43(2) . ?
C117 H11G 0.9500 . ?
C118 C119 1.378(18) . ?
C119 C120 1.384(18) . ?
C120 H12A 0.9500 . ?
C121 C122 1.48(2) . ?
C122 C123 1.40(2) . ?
C123 C124 1.36(2) . ?
C123 H12B 0.9500 . ?
C124 C125 1.40(2) . ?
C124 H12C 0.9500 . ?
C125 C126 1.37(2) . ?
C125 H12D 0.9500 . ?
C126 C127 1.54(2) . ?
C128 C129 1.50(2) . ?
C128 H12E 0.9900 . ?
C128 H12F 0.9900 . ?
C129 H12G 0.9800 . ?
C129 H12H 0.9800 . ?
C129 H12I 0.9800 . ?
C130 C131 1.55(3) . ?
C130 H13A 0.9900 . ?
C130 H13B 0.9900 . ?
C131 H13C 0.9800 . ?
C131 H13D 0.9800 . ?
C131 H13E 0.9800 . ?
C132 C133 1.46(2) . ?
C132 H13F 0.9900 . ?
C132 H13G 0.9900 . ?
C133 H13H 0.9800 . ?
C133 H13I 0.9800 . ?
C133 H13J 0.9800 . ?
C134 C135 1.40(2) . ?
C134 H13K 0.9900 . ?
C134 H13L 0.9900 . ?
C135 H13M 0.9800 . ?
C135 H13N 0.9800 . ?
C135 H13O 0.9800 . ?
C136 C137 1.51(2) . ?
C136 H13P 0.9900 . ?
C136 H13Q 0.9900 . ?
C137 H13R 0.9800 . ?
C137 H13S 0.9800 . ?
C137 H13T 0.9800 . ?
C138 C139 1.32(3) . ?
C138 H13U 0.9900 . ?
C138 H13V 0.9900 . ?
C139 H13W 0.9800 . ?
C139 H13X 0.9800 . ?
C139 H13Y 0.9800 . ?
C140 C141 1.49(2) . ?
C140 H14A 0.9900 . ?
C140 H14B 0.9900 . ?
C141 H14C 0.9800 . ?
C141 H14D 0.9800 . ?
C141 H14E 0.9800 . ?
Cl1 O4 1.384(11) . ?
Cl1 O5 1.398(14) . ?
Cl1 O6 1.414(13) . ?
Cl1 O7 1.458(12) . ?
Cl2 O9 1.361(17) . ?
Cl2 O8 1.417(14) . ?
Cl2 O10 1.432(14) . ?
Cl2 O11 1.518(19) . ?
Cl3 O12 1.25(2) . ?
Cl3 O14 1.36(2) . ?
Cl3 O13 1.412(15) . ?
Cl3 O15 1.45(2) . ?
Cl4 O16 1.32(2) . ?
Cl4 O18 1.354(16) . ?
Cl4 O17 1.393(17) . ?
Cl4 O19 1.42(3) . ?
Cl5 O22 1.17(4) . ?
Cl5 O20 1.38(3) . ?
Cl5 O23 1.39(7) . ?
Cl5 O21 1.45(4) . ?
Cl6 O25 1.35(2) . ?
Cl6 O24 1.410(17) . ?
Cl6 O26 1.441(16) . ?
Cl6 O27 1.46(2) . ?
O28 C142 1.42(2) . ?
O28 C143 1.54(2) . ?
C142 H14F 0.9800 . ?
C142 H14G 0.9800 . ?
C142 H14H 0.9800 . ?
C143 C145 1.47(3) . ?
C143 C144 1.48(2) . ?
C143 C146 1.51(2) . ?
C144 H14I 0.9800 . ?
C144 H14J 0.9800 . ?
C144 H14K 0.9800 . ?
C145 H14L 0.9800 . ?
C145 H14M 0.9800 . ?
C145 H14N 0.9800 . ?
C146 H14O 0.9800 . ?
C146 H14P 0.9800 . ?
C146 H14Q 0.9800 . ?
N31 C148 1.09(2) . ?
C147 C148 1.40(2) . ?
C147 H14R 0.9800 . ?
C147 H14S 0.9800 . ?
C147 H14T 0.9800 . ?
N32 C150 1.07(3) . ?
C149 C150 1.49(3) . ?
C149 H14U 0.9800 . ?
C149 H14V 0.9800 . ?
C149 H14Z 0.9800 . ?
N33 C152 1.27(4) . ?
C151 C152 1.74(3) . ?
C151 H15B 0.9800 . ?
C151 H15C 0.9800 . ?
C151 H15D 0.9800 . ?
N34 C154 1.14(4) . ?
C153 C154 1.65(4) . ?
C153 H15F 0.9800 . ?
C153 H15G 0.9800 . ?
C153 H15H 0.9800 . ?
N35 C156 1.04(5) . ?
C155 C156 1.39(4) . ?
C155 H15J 0.9800 . ?
C155 H15K 0.9800 . ?
C155 H15L 0.9800 . ?
N36 C158 1.13(2) . ?
C157 C158 1.48(2) . ?
C157 H15E 0.9800 . ?
C157 H15I 0.9800 . ?
C157 H15M 0.9800 . ?

loop_
_geom_torsion_atom_site_label_1
_geom_torsion_atom_site_label_2
_geom_torsion_atom_site_label_3
_geom_torsion_atom_site_label_4
_geom_torsion
_geom_torsion_site_symmetry_1
_geom_torsion_site_symmetry_2
_geom_torsion_site_symmetry_3
_geom_torsion_site_symmetry_4
_geom_torsion_publ_flag
O3 Sm2 O1 C33 91.6(13) . . . . ?
O2 Sm2 O1 C33 174.1(14) . . . . ?
N8 Sm2 O1 C33 23.3(12) . . . . ?
N16 Sm2 O1 C33 -55.1(13) . . . . ?
N26 Sm2 O1 C33 -127.4(13) . . . . ?
N18 Sm2 O1 C33 -119.9(14) . . . . ?
N28 Sm2 O1 C33 133.0(13) . . . . ?
N6 Sm2 O1 C33 24.3(15) . . . . ?
O3 Sm2 O2 C80 -176.7(13) . . . . ?
O1 Sm2 O2 C80 100.8(13) . . . . ?
N8 Sm2 O2 C80 136.0(12) . . . . ?
N16 Sm2 O2 C80 37.7(14) . . . . ?
N26 Sm2 O2 C80 -52.9(12) . . . . ?
N18 Sm2 O2 C80 25.3(12) . . . . ?
N28 Sm2 O2 C80 -112.0(13) . . . . ?
N6 Sm2 O2 C80 -123.0(12) . . . . ?
O2 Sm2 O3 C127 41.3(16) . . . . ?
O1 Sm2 O3 C127 118.9(16) . . . . ?
N8 Sm2 O3 C127 -176.1(17) . . . . ?
N16 Sm2 O3 C127 174.9(15) . . . . ?
N26 Sm2 O3 C127 -38.3(17) . . . . ?
N18 Sm2 O3 C127 71.3(17) . . . . ?
N28 Sm2 O3 C127 -27.1(15) . . . . ?
N6 Sm2 O3 C127 -110.0(16) . . . . ?
N3 Sm1 N1 C7 29.3(11) . . . . ?
N13 Sm1 N1 C7 141.1(11) . . . . ?
N4 Sm1 N1 C7 38.4(13) . . . . ?
N23 Sm1 N1 C7 -99.4(12) . . . . ?
N14 Sm1 N1 C7 -109.6(12) . . . . ?
N21 Sm1 N1 C7 -165.5(12) . . . . ?
N11 Sm1 N1 C7 105.6(12) . . . . ?
N24 Sm1 N1 C7 -36.8(12) . . . . ?
N3 Sm1 N1 C1 167.3(14) . . . . ?
N13 Sm1 N1 C1 -80.9(14) . . . . ?
N4 Sm1 N1 C1 176.4(11) . . . . ?
N23 Sm1 N1 C1 38.6(12) . . . . ?
N14 Sm1 N1 C1 28.4(15) . . . . ?
N21 Sm1 N1 C1 -27.5(12) . . . . ?
N11 Sm1 N1 C1 -116.4(13) . . . . ?
N24 Sm1 N1 C1 101.2(13) . . . . ?
N13 Sm1 N3 C8 -151.8(11) . . . . ?
N4 Sm1 N3 C8 166.0(13) . . . . ?
N23 Sm1 N3 C8 29.9(13) . . . . ?
N14 Sm1 N3 C8 118.6(12) . . . . ?
N21 Sm1 N3 C8 -45.4(14) . . . . ?
N1 Sm1 N3 C8 -22.3(11) . . . . ?
N11 Sm1 N3 C8 -111.8(12) . . . . ?
N24 Sm1 N3 C8 76.8(12) . . . . ?
N13 Sm1 N3 C12 34.4(12) . . . . ?
N4 Sm1 N3 C12 -7.9(10) . . . . ?
N23 Sm1 N3 C12 -144.0(11) . . . . ?
N14 Sm1 N3 C12 -55.3(13) . . . . ?
N21 Sm1 N3 C12 140.8(10) . . . . ?
N1 Sm1 N3 C12 163.8(12) . . . . ?
N11 Sm1 N3 C12 74.3(11) . . . . ?
N24 Sm1 N3 C12 -97.0(11) . . . . ?
N3 Sm1 N4 C19 158.3(15) . . . . ?
N13 Sm1 N4 C19 13.3(13) . . . . ?
N23 Sm1 N4 C19 -109.2(14) . . . . ?
N14 Sm1 N4 C19 -49.0(14) . . . . ?
N21 Sm1 N4 C19 15.2(18) . . . . ?
N1 Sm1 N4 C19 149.5(13) . . . . ?
N11 Sm1 N4 C19 79.5(14) . . . . ?
N24 Sm1 N4 C19 -131.7(14) . . . . ?
N3 Sm1 N4 C13 24.2(10) . . . . ?
N13 Sm1 N4 C13 -120.8(10) . . . . ?
N23 Sm1 N4 C13 116.7(10) . . . . ?
N14 Sm1 N4 C13 176.9(10) . . . . ?
N21 Sm1 N4 C13 -118.9(11) . . . . ?
N1 Sm1 N4 C13 15.4(12) . . . . ?
N11 Sm1 N4 C13 -54.6(10) . . . . ?
N24 Sm1 N4 C13 94.2(10) . . . . ?
O3 Sm2 N6 C27 -38.5(10) . . . . ?
O2 Sm2 N6 C27 -92.9(11) . . . . ?
O1 Sm2 N6 C27 29.9(11) . . . . ?
N8 Sm2 N6 C27 30.9(10) . . . . ?
N16 Sm2 N6 C27 102.9(10) . . . . ?
N26 Sm2 N6 C27 -164.5(10) . . . . ?
N18 Sm2 N6 C27 140.0(10) . . . . ?
N28 Sm2 N6 C27 -103.2(10) . . . . ?
O3 Sm2 N6 C25 85.2(12) . . . . ?
O2 Sm2 N6 C25 30.9(15) . . . . ?
O1 Sm2 N6 C25 153.6(11) . . . . ?
N8 Sm2 N6 C25 154.6(13) . . . . ?
N16 Sm2 N6 C25 -133.3(12) . . . . ?
N26 Sm2 N6 C25 -40.7(11) . . . . ?
N18 Sm2 N6 C25 -96.3(12) . . . . ?
N28 Sm2 N6 C25 20.6(11) . . . . ?
O3 Sm2 N8 C28 67.8(13) . . . . ?
O2 Sm2 N8 C28 120.0(13) . . . . ?
O1 Sm2 N8 C28 158.8(15) . . . . ?
N16 Sm2 N8 C28 -118.2(14) . . . . ?
N26 Sm2 N8 C28 -45.4(16) . . . . ?
N18 Sm2 N8 C28 -159.2(12) . . . . ?
N28 Sm2 N8 C28 35.2(15) . . . . ?
N6 Sm2 N8 C28 -20.3(13) . . . . ?
O3 Sm2 N8 C32 -97.2(12) . . . . ?
O2 Sm2 N8 C32 -44.9(13) . . . . ?
O1 Sm2 N8 C32 -6.2(11) . . . . ?
N16 Sm2 N8 C32 76.8(12) . . . . ?
N26 Sm2 N8 C32 149.6(10) . . . . ?
N18 Sm2 N8 C32 35.8(13) . . . . ?
N28 Sm2 N8 C32 -129.8(11) . . . . ?
N6 Sm2 N8 C32 174.7(13) . . . . ?
N3 Sm1 N11 C54 -122.8(11) . . . . ?
N13 Sm1 N11 C54 21.4(10) . . . . ?
N4 Sm1 N11 C54 -56.2(10) . . . . ?
N23 Sm1 N11 C54 133.2(10) . . . . ?
N14 Sm1 N11 C54 20.6(12) . . . . ?
N21 Sm1 N11 C54 93.5(10) . . . . ?
N1 Sm1 N11 C54 175.3(10) . . . . ?
N24 Sm1 N11 C54 -110.1(11) . . . . ?
N3 Sm1 N11 C48 17.1(12) . . . . ?
N13 Sm1 N11 C48 161.3(14) . . . . ?
N4 Sm1 N11 C48 83.7(13) . . . . ?
N23 Sm1 N11 C48 -86.9(14) . . . . ?
N14 Sm1 N11 C48 160.6(11) . . . . ?
N21 Sm1 N11 C48 -126.6(13) . . . . ?
N1 Sm1 N11 C48 -44.8(12) . . . . ?
N24 Sm1 N11 C48 29.8(16) . . . . ?
N3 Sm1 N13 C55 37.2(12) . . . . ?
N4 Sm1 N13 C55 76.5(11) . . . . ?
N23 Sm1 N13 C55 -144.6(10) . . . . ?
N14 Sm1 N13 C55 173.0(12) . . . . ?
N21 Sm1 N13 C55 -102.4(11) . . . . ?
N1 Sm1 N13 C55 -46.3(13) . . . . ?
N11 Sm1 N13 C55 -6.4(10) . . . . ?
N24 Sm1 N13 C55 130.7(11) . . . . ?
N3 Sm1 N13 C59 -151.6(10) . . . . ?
N4 Sm1 N13 C59 -112.4(12) . . . . ?
N23 Sm1 N13 C59 26.6(13) . . . . ?
N14 Sm1 N13 C59 -15.8(10) . . . . ?
N21 Sm1 N13 C59 68.8(11) . . . . ?
N1 Sm1 N13 C59 124.9(11) . . . . ?
N11 Sm1 N13 C59 164.8(12) . . . . ?
N24 Sm1 N13 C59 -58.1(13) . . . . ?
N3 Sm1 N14 C66 -63.3(16) . . . . ?
N13 Sm1 N14 C66 -176.8(16) . . . . ?
N4 Sm1 N14 C66 -104.9(15) . . . . ?
N23 Sm1 N14 C66 39.1(14) . . . . ?
N21 Sm1 N14 C66 106.1(15) . . . . ?
N1 Sm1 N14 C66 49.2(17) . . . . ?
N11 Sm1 N14 C66 -176.1(13) . . . . ?
N24 Sm1 N14 C66 -25.0(14) . . . . ?
N3 Sm1 N14 C60 126.3(10) . . . . ?
N13 Sm1 N14 C60 12.9(9) . . . . ?
N4 Sm1 N14 C60 84.8(10) . . . . ?
N23 Sm1 N14 C60 -131.2(10) . . . . ?
N21 Sm1 N14 C60 -64.2(10) . . . . ?
N1 Sm1 N14 C60 -121.1(10) . . . . ?
N11 Sm1 N14 C60 13.6(11) . . . . ?
N24 Sm1 N14 C60 164.7(10) . . . . ?
O3 Sm2 N16 C74 -128.9(12) . . . . ?
O2 Sm2 N16 C74 -8.8(14) . . . . ?
O1 Sm2 N16 C74 -71.7(12) . . . . ?
N8 Sm2 N16 C74 -137.5(13) . . . . ?
N26 Sm2 N16 C74 78.7(12) . . . . ?
N18 Sm2 N16 C74 3.7(11) . . . . ?
N28 Sm2 N16 C74 95.6(14) . . . . ?
N6 Sm2 N16 C74 160.1(12) . . . . ?
O3 Sm2 N16 C72 57.5(17) . . . . ?
O2 Sm2 N16 C72 177.6(13) . . . . ?
O1 Sm2 N16 C72 114.7(15) . . . . ?
N8 Sm2 N16 C72 48.9(14) . . . . ?
N26 Sm2 N16 C72 -94.9(15) . . . . ?
N18 Sm2 N16 C72 -169.9(16) . . . . ?
N28 Sm2 N16 C72 -78.0(17) . . . . ?
N6 Sm2 N16 C72 -13.5(15) . . . . ?
O3 Sm2 N18 C79 -31.1(14) . . . . ?
O2 Sm2 N18 C79 2.3(11) . . . . ?
O1 Sm2 N18 C79 -81.5(12) . . . . ?
N8 Sm2 N18 C79 -120.8(12) . . . . ?
N16 Sm2 N18 C79 -166.1(13) . . . . ?
N26 Sm2 N18 C79 94.6(12) . . . . ?
N28 Sm2 N18 C79 45.7(13) . . . . ?
N6 Sm2 N18 C79 151.0(10) . . . . ?
O3 Sm2 N18 C75 120.3(11) . . . . ?
O2 Sm2 N18 C75 153.7(12) . . . . ?
O1 Sm2 N18 C75 69.9(11) . . . . ?
N8 Sm2 N18 C75 30.6(13) . . . . ?
N16 Sm2 N18 C75 -14.7(11) . . . . ?
N26 Sm2 N18 C75 -114.1(12) . . . . ?
N28 Sm2 N18 C75 -162.9(11) . . . . ?
N6 Sm2 N18 C75 -57.6(14) . . . . ?
N3 Sm1 N21 C101 108.7(11) . . . . ?
N13 Sm1 N21 C101 -126.3(11) . . . . ?
N4 Sm1 N21 C101 -128.2(11) . . . . ?
N23 Sm1 N21 C101 15.5(10) . . . . ?
N14 Sm1 N21 C101 -61.2(11) . . . . ?
N1 Sm1 N21 C101 88.4(11) . . . . ?
N11 Sm1 N21 C101 170.6(11) . . . . ?
N24 Sm1 N21 C101 9.2(13) . . . . ?
N3 Sm1 N21 C95 -106.2(15) . . . . ?
N13 Sm1 N21 C95 18.8(14) . . . . ?
N4 Sm1 N21 C95 16.8(18) . . . . ?
N23 Sm1 N21 C95 160.6(16) . . . . ?
N14 Sm1 N21 C95 83.9(15) . . . . ?
N1 Sm1 N21 C95 -126.5(15) . . . . ?
N11 Sm1 N21 C95 -44.3(15) . . . . ?
N24 Sm1 N21 C95 154.3(13) . . . . ?
N3 Sm1 N23 C102 -132.0(11) . . . . ?
N13 Sm1 N23 C102 49.7(13) . . . . ?
N4 Sm1 N23 C102 153.7(10) . . . . ?
N14 Sm1 N23 C102 88.6(11) . . . . ?
N21 Sm1 N23 C102 4.4(11) . . . . ?
N1 Sm1 N23 C102 -85.0(11) . . . . ?
N11 Sm1 N23 C102 -40.5(14) . . . . ?
N24 Sm1 N23 C102 178.8(13) . . . . ?
N3 Sm1 N23 C106 20.9(13) . . . . ?
N13 Sm1 N23 C106 -157.4(11) . . . . ?
N4 Sm1 N23 C106 -53.4(14) . . . . ?
N14 Sm1 N23 C106 -118.5(12) . . . . ?
N21 Sm1 N23 C106 157.3(13) . . . . ?
N1 Sm1 N23 C106 67.8(12) . . . . ?
N11 Sm1 N23 C106 112.4(12) . . . . ?
N24 Sm1 N23 C106 -28.4(11) . . . . ?
N3 Sm1 N24 C107 -103.0(12) . . . . ?
N13 Sm1 N24 C107 138.9(11) . . . . ?
N4 Sm1 N24 C107 -169.1(12) . . . . ?
N23 Sm1 N24 C107 27.1(11) . . . . ?
N14 Sm1 N24 C107 101.7(12) . . . . ?
N21 Sm1 N24 C107 33.5(14) . . . . ?
N1 Sm1 N24 C107 -43.2(12) . . . . ?
N11 Sm1 N24 C107 -116.2(12) . . . . ?
N3 Sm1 N24 C113 42.5(16) . . . . ?
N13 Sm1 N24 C113 -75.7(18) . . . . ?
N4 Sm1 N24 C113 -23.6(17) . . . . ?
N23 Sm1 N24 C113 172.6(18) . . . . ?
N14 Sm1 N24 C113 -112.8(17) . . . . ?
N21 Sm1 N24 C113 179.0(15) . . . . ?
N1 Sm1 N24 C113 102.3(17) . . . . ?
N11 Sm1 N24 C113 29(2) . . . . ?
O3 Sm2 N26 C121 17.2(12) . . . . ?
O2 Sm2 N26 C121 -59.3(11) . . . . ?
O1 Sm2 N26 C121 -115.4(11) . . . . ?
N8 Sm2 N26 C121 109.7(11) . . . . ?
N16 Sm2 N26 C121 176.4(11) . . . . ?
N18 Sm2 N26 C121 -122.6(11) . . . . ?
N28 Sm2 N26 C121 5.6(10) . . . . ?
N6 Sm2 N26 C121 87.1(11) . . . . ?
O3 Sm2 N26 C119 -174.4(11) . . . . ?
O2 Sm2 N26 C119 109.2(12) . . . . ?
O1 Sm2 N26 C119 53.1(15) . . . . ?
N8 Sm2 N26 C119 -81.8(13) . . . . ?
N16 Sm2 N26 C119 -15.1(12) . . . . ?
N18 Sm2 N26 C119 45.9(11) . . . . ?
N28 Sm2 N26 C119 174.1(13) . . . . ?
N6 Sm2 N26 C119 -104.4(12) . . . . ?
O3 Sm2 N28 C122 -165.2(13) . . . . ?
O2 Sm2 N28 C122 103.8(12) . . . . ?
O1 Sm2 N28 C122 147.9(11) . . . . ?
N8 Sm2 N28 C122 -131.6(12) . . . . ?
N16 Sm2 N28 C122 -15.6(17) . . . . ?
N26 Sm2 N28 C122 3.9(11) . . . . ?
N18 Sm2 N28 C122 61.9(13) . . . . ?
N6 Sm2 N28 C122 -82.7(12) . . . . ?
O3 Sm2 N28 C126 4.6(9) . . . . ?
O2 Sm2 N28 C126 -86.5(11) . . . . ?
O1 Sm2 N28 C126 -42.4(12) . . . . ?
N8 Sm2 N28 C126 38.2(11) . . . . ?
N16 Sm2 N28 C126 154.2(10) . . . . ?
N26 Sm2 N28 C126 173.7(11) . . . . ?
N18 Sm2 N28 C126 -128.4(10) . . . . ?
N6 Sm2 N28 C126 87.0(10) . . . . ?
C7 N1 C1 C2 -175.8(18) . . . . ?
Sm1 N1 C1 C2 42(3) . . . . ?
C7 N1 C1 C6 2.9(17) . . . . ?
Sm1 N1 C1 C6 -139.3(12) . . . . ?
N1 C1 C2 C3 178.0(16) . . . . ?
C6 C1 C2 C3 -1(2) . . . . ?
C1 C2 C3 C4 4(3) . . . . ?
C2 C3 C4 C5 -6(3) . . . . ?
C3 C4 C5 C6 4(3) . . . . ?
C7 N2 C6 C5 177.2(18) . . . . ?
C38 N2 C6 C5 -5(3) . . . . ?
C7 N2 C6 C1 -1.3(18) . . . . ?
C38 N2 C6 C1 176.4(15) . . . . ?
C4 C5 C6 N2 -179.2(18) . . . . ?
C4 C5 C6 C1 -1(3) . . . . ?
C2 C1 C6 N2 178.0(14) . . . . ?
N1 C1 C6 N2 -1.0(18) . . . . ?
C2 C1 C6 C5 -1(2) . . . . ?
N1 C1 C6 C5 -179.7(15) . . . . ?
C1 N1 C7 N2 -4.1(19) . . . . ?
Sm1 N1 C7 N2 145.3(11) . . . . ?
C1 N1 C7 C8 177.9(13) . . . . ?
Sm1 N1 C7 C8 -32.7(17) . . . . ?
C6 N2 C7 N1 4(2) . . . . ?
C38 N2 C7 N1 -173.7(16) . . . . ?
C6 N2 C7 C8 -178.8(17) . . . . ?
C38 N2 C7 C8 4(3) . . . . ?
C12 N3 C8 C7 -169.8(14) . . . . ?
Sm1 N3 C8 C7 16(2) . . . . ?
C12 N3 C8 C9 0(2) . . . . ?
Sm1 N3 C8 C9 -173.9(11) . . . . ?
N1 C7 C8 N3 12(2) . . . . ?
N2 C7 C8 N3 -166.0(16) . . . . ?
N1 C7 C8 C9 -158.0(15) . . . . ?
N2 C7 C8 C9 24(3) . . . . ?
N3 C8 C9 C10 4(3) . . . . ?
C7 C8 C9 C10 174.1(16) . . . . ?
C8 C9 C10 C11 -3(3) . . . . ?
C8 C9 C10 N10 176.2(17) . . . . ?
C42 N10 C10 C9 -178.2(18) . . . . ?
C40 N10 C10 C9 7(3) . . . . ?
C42 N10 C10 C11 1(3) . . . . ?
C40 N10 C10 C11 -173.3(18) . . . . ?
C9 C10 C11 C12 -1(3) . . . . ?
N10 C10 C11 C12 179.2(17) . . . . ?
C8 N3 C12 C11 -5(2) . . . . ?
Sm1 N3 C12 C11 168.6(13) . . . . ?
C8 N3 C12 C13 177.3(14) . . . . ?
Sm1 N3 C12 C13 -9.0(17) . . . . ?
C10 C11 C12 N3 6(3) . . . . ?
C10 C11 C12 C13 -176.8(16) . . . . ?
C14 N5 C13 N4 -0.5(19) . . . . ?
C44 N5 C13 N4 -167.9(14) . . . . ?
C14 N5 C13 C12 -174.0(16) . . . . ?
C44 N5 C13 C12 19(3) . . . . ?
C19 N4 C13 N5 -2.3(17) . . . . ?
Sm1 N4 C13 N5 145.8(11) . . . . ?
C19 N4 C13 C12 172.3(13) . . . . ?
Sm1 N4 C13 C12 -39.7(16) . . . . ?
N3 C12 C13 N5 -153.5(17) . . . . ?
C11 C12 C13 N5 29(3) . . . . ?
N3 C12 C13 N4 33(2) . . . . ?
C11 C12 C13 N4 -144.6(15) . . . . ?
C13 N5 C14 C15 -177.8(17) . . . . ?
C44 N5 C14 C15 -10(3) . . . . ?
C13 N5 C14 C19 3.1(18) . . . . ?
C44 N5 C14 C19 171.1(14) . . . . ?
N5 C14 C15 C16 179.9(16) . . . . ?
C19 C14 C15 C16 -1(2) . . . . ?
C14 C15 C16 C17 4(2) . . . . ?
C15 C16 C17 C18 -4(3) . . . . ?
C15 C16 C17 C20 178.4(15) . . . . ?
C16 C17 C18 C19 1(2) . . . . ?
C20 C17 C18 C19 178.3(14) . . . . ?
C13 N4 C19 C18 -178.0(16) . . . . ?
Sm1 N4 C19 C18 45(2) . . . . ?
C13 N4 C19 C14 4.3(17) . . . . ?
Sm1 N4 C19 C14 -133.2(13) . . . . ?
C17 C18 C19 N4 -175.4(15) . . . . ?
C17 C18 C19 C14 2(2) . . . . ?
C15 C14 C19 N4 176.0(14) . . . . ?
N5 C14 C19 N4 -4.8(19) . . . . ?
C15 C14 C19 C18 -2(3) . . . . ?
N5 C14 C19 C18 177.3(14) . . . . ?
C16 C17 C20 C21 -148.2(16) . . . . ?
C18 C17 C20 C21 34(2) . . . . ?
C17 C20 C21 C26 26(2) . . . . ?
C17 C20 C21 C22 -155.8(15) . . . . ?
C26 C21 C22 C23 -1(2) . . . . ?
C20 C21 C22 C23 -179.1(15) . . . . ?
C21 C22 C23 C24 -2(2) . . . . ?
C27 N7 C24 C25 -3.0(19) . . . . ?
C46 N7 C24 C25 168.3(13) . . . . ?
C27 N7 C24 C23 -175.0(18) . . . . ?
C46 N7 C24 C23 -4(3) . . . . ?
C22 C23 C24 N7 178.4(17) . . . . ?
C22 C23 C24 C25 7(2) . . . . ?
N7 C24 C25 N6 0.8(18) . . . . ?
C23 C24 C25 N6 174.1(14) . . . . ?
N7 C24 C25 C26 178.3(13) . . . . ?
C23 C24 C25 C26 -8(2) . . . . ?
C27 N6 C25 C24 1.6(17) . . . . ?
Sm2 N6 C25 C24 -122.5(11) . . . . ?
C27 N6 C25 C26 -175.5(15) . . . . ?
Sm2 N6 C25 C26 60(2) . . . . ?
C22 C21 C26 C25 0(2) . . . . ?
C20 C21 C26 C25 178.0(14) . . . . ?
C24 C25 C26 C21 5(2) . . . . ?
N6 C25 C26 C21 -178.4(14) . . . . ?
C24 N7 C27 N6 4.2(19) . . . . ?
C46 N7 C27 N6 -167.2(13) . . . . ?
C24 N7 C27 C28 179.1(17) . . . . ?
C46 N7 C27 C28 8(3) . . . . ?
C25 N6 C27 N7 -3.5(18) . . . . ?
Sm2 N6 C27 N7 131.9(11) . . . . ?
C25 N6 C27 C28 -179.0(15) . . . . ?
Sm2 N6 C27 C28 -43.7(17) . . . . ?
C32 N8 C28 C27 172.1(14) . . . . ?
Sm2 N8 C28 C27 7(2) . . . . ?
C32 N8 C28 C29 -5(3) . . . . ?
Sm2 N8 C28 C29 -170.3(12) . . . . ?
N7 C27 C28 N8 -146.3(18) . . . . ?
N6 C27 C28 N8 28(2) . . . . ?
N7 C27 C28 C29 31(3) . . . . ?
N6 C27 C28 C29 -154.5(16) . . . . ?
N8 C28 C29 C30 9(3) . . . . ?
C27 C28 C29 C30 -168.3(16) . . . . ?
C28 C29 C30 C31 -9(3) . . . . ?
C29 C30 C31 C32 6(3) . . . . ?
C28 N8 C32 C31 2(3) . . . . ?
Sm2 N8 C32 C31 166.7(12) . . . . ?
C28 N8 C32 C33 -172.2(15) . . . . ?
Sm2 N8 C32 C33 -7.2(18) . . . . ?
C30 C31 C32 N8 -2(3) . . . . ?
C30 C31 C32 C33 170.7(17) . . . . ?
Sm2 O1 C33 N9 144.2(14) . . . . ?
Sm2 O1 C33 C32 -37(2) . . . . ?
C36 N9 C33 O1 11(3) . . . . ?
C34 N9 C33 O1 -163.9(16) . . . . ?
C36 N9 C33 C32 -167.9(16) . . . . ?
C34 N9 C33 C32 17(3) . . . . ?
N8 C32 C33 O1 28(2) . . . . ?
C31 C32 C33 O1 -145.8(18) . . . . ?
N8 C32 C33 N9 -153.5(16) . . . . ?
C31 C32 C33 N9 33(3) . . . . ?
C33 N9 C34 C35 100(2) . . . . ?
C36 N9 C34 C35 -75(2) . . . . ?
C33 N9 C36 C37 81(2) . . . . ?
C34 N9 C36 C37 -103.7(19) . . . . ?
C7 N2 C38 C39 -96(2) . . . . ?
C6 N2 C38 C39 87(2) . . . . ?
C10 N10 C40 C41 -89(2) . . . . ?
C42 N10 C40 C41 96(2) . . . . ?
C10 N10 C42 C43 -83(3) . . . . ?
C40 N10 C42 C43 92(2) . . . . ?
C13 N5 C44 C45 -114.7(18) . . . . ?
C14 N5 C44 C45 79.8(19) . . . . ?
C24 N7 C46 C47 79.3(19) . . . . ?
C27 N7 C46 C47 -110.7(18) . . . . ?
C54 N11 C48 C53 -0.4(17) . . . . ?
Sm1 N11 C48 C53 -142.1(11) . . . . ?
C54 N11 C48 C49 -176.6(16) . . . . ?
Sm1 N11 C48 C49 42(2) . . . . ?
C53 C48 C49 C50 3(2) . . . . ?
N11 C48 C49 C50 178.3(15) . . . . ?
C48 C49 C50 C51 -1(2) . . . . ?
C49 C50 C51 C52 0(3) . . . . ?
C50 C51 C52 C53 -2(2) . . . . ?
C49 C48 C53 C52 -4(3) . . . . ?
N11 C48 C53 C52 179.2(15) . . . . ?
C49 C48 C53 N12 177.1(14) . . . . ?
N11 C48 C53 N12 0.5(18) . . . . ?
C51 C52 C53 C48 3(3) . . . . ?
C51 C52 C53 N12 -178.0(15) . . . . ?
C54 N12 C53 C48 -0.4(18) . . . . ?
C85 N12 C53 C48 169.2(15) . . . . ?
C54 N12 C53 C52 -179.1(16) . . . . ?
C85 N12 C53 C52 -9(3) . . . . ?
C48 N11 C54 N12 0.1(17) . . . . ?
Sm1 N11 C54 N12 149.7(10) . . . . ?
C48 N11 C54 C55 173.1(13) . . . . ?
Sm1 N11 C54 C55 -37.4(17) . . . . ?
C53 N12 C54 N11 0.1(17) . . . . ?
C85 N12 C54 N11 -169.3(14) . . . . ?
C53 N12 C54 C55 -172.2(15) . . . . ?
C85 N12 C54 C55 18(3) . . . . ?
C59 N13 C55 C56 -6(2) . . . . ?
Sm1 N13 C55 C56 165.7(13) . . . . ?
C59 N13 C55 C54 179.6(12) . . . . ?
Sm1 N13 C55 C54 -8.3(17) . . . . ?
N11 C54 C55 C56 -143.0(16) . . . . ?
N12 C54 C55 C56 29(3) . . . . ?
N11 C54 C55 N13 31(2) . . . . ?
N12 C54 C55 N13 -156.9(15) . . . . ?
N13 C55 C56 C57 5(3) . . . . ?
C54 C55 C56 C57 178.1(14) . . . . ?
C89 N20 C57 C58 6(3) . . . . ?
C87 N20 C57 C58 -175.1(15) . . . . ?
C89 N20 C57 C56 -178.9(15) . . . . ?
C87 N20 C57 C56 0(3) . . . . ?
C55 C56 C57 N20 -179.8(15) . . . . ?
C55 C56 C57 C58 -4(2) . . . . ?
N20 C57 C58 C59 -177.7(16) . . . . ?
C56 C57 C58 C59 6(2) . . . . ?
C57 C58 C59 N13 -9(3) . . . . ?
C57 C58 C59 C60 170.9(16) . . . . ?
C55 N13 C59 C58 9(2) . . . . ?
Sm1 N13 C59 C58 -163.6(12) . . . . ?
C55 N13 C59 C60 -171.6(13) . . . . ?
Sm1 N13 C59 C60 16.3(17) . . . . ?
C61 N15 C60 N14 1.4(17) . . . . ?
C91 N15 C60 N14 174.9(14) . . . . ?
C61 N15 C60 C59 -175.1(14) . . . . ?
C91 N15 C60 C59 -2(3) . . . . ?
C66 N14 C60 N15 -0.7(16) . . . . ?
Sm1 N14 C60 N15 172.8(9) . . . . ?
C66 N14 C60 C59 176.1(13) . . . . ?
Sm1 N14 C60 C59 -10.4(17) . . . . ?
C58 C59 C60 N15 -7(3) . . . . ?
N13 C59 C60 N15 173.2(14) . . . . ?
C58 C59 C60 N14 176.7(15) . . . . ?
N13 C59 C60 N14 -3.2(19) . . . . ?
C60 N15 C61 C66 -1.5(17) . . . . ?
C91 N15 C61 C66 -176.0(13) . . . . ?
C60 N15 C61 C62 176.8(15) . . . . ?
C91 N15 C61 C62 2(2) . . . . ?
C66 C61 C62 C63 -4(2) . . . . ?
N15 C61 C62 C63 178.6(15) . . . . ?
C61 C62 C63 C64 8(2) . . . . ?
C62 C63 C64 C65 -10(2) . . . . ?
C62 C63 C64 C67 177.5(14) . . . . ?
C63 C64 C65 C66 7(2) . . . . ?
C67 C64 C65 C66 178.9(14) . . . . ?
C60 N14 C66 C61 -0.4(17) . . . . ?
Sm1 N14 C66 C61 -171.8(10) . . . . ?
C60 N14 C66 C65 -177.4(16) . . . . ?
Sm1 N14 C66 C65 11(3) . . . . ?
C62 C61 C66 N14 -177.1(15) . . . . ?
N15 C61 C66 N14 1.2(18) . . . . ?
C62 C61 C66 C65 0(2) . . . . ?
N15 C61 C66 C65 178.7(12) . . . . ?
C64 C65 C66 N14 175.0(16) . . . . ?
C64 C65 C66 C61 -2(2) . . . . ?
C65 C64 C67 C68 72(2) . . . . ?
C63 C64 C67 C68 -116.0(16) . . . . ?
C64 C67 C68 C73 43(2) . . . . ?
C64 C67 C68 C69 -135.6(16) . . . . ?
C73 C68 C69 C70 0(3) . . . . ?
C67 C68 C69 C70 177.9(15) . . . . ?
C68 C69 C70 C71 1(3) . . . . ?
C74 N17 C71 C70 179.7(19) . . . . ?
C93 N17 C71 C70 7(3) . . . . ?
C74 N17 C71 C72 1.3(18) . . . . ?
C93 N17 C71 C72 -171.5(14) . . . . ?
C69 C70 C71 N17 178.2(17) . . . . ?
C69 C70 C71 C72 -4(3) . . . . ?
C74 N16 C72 C71 4.1(18) . . . . ?
Sm2 N16 C72 C71 178.5(11) . . . . ?
C74 N16 C72 C73 176.0(17) . . . . ?
Sm2 N16 C72 C73 -10(3) . . . . ?
N17 C71 C72 N16 -3.5(19) . . . . ?
C70 C71 C72 N16 177.9(15) . . . . ?
N17 C71 C72 C73 -176.6(14) . . . . ?
C70 C71 C72 C73 5(3) . . . . ?
C69 C68 C73 C72 1(2) . . . . ?
C67 C68 C73 C72 -176.7(14) . . . . ?
N16 C72 C73 C68 -175.1(16) . . . . ?
C71 C72 C73 C68 -4(2) . . . . ?
C71 N17 C74 N16 1(2) . . . . ?
C93 N17 C74 N16 172.9(15) . . . . ?
C71 N17 C74 C75 174.8(16) . . . . ?
C93 N17 C74 C75 -14(3) . . . . ?
C72 N16 C74 N17 -3.3(19) . . . . ?
Sm2 N16 C74 N17 -178.8(10) . . . . ?
C72 N16 C74 C75 -177.2(15) . . . . ?
Sm2 N16 C74 C75 7(2) . . . . ?
N17 C74 C75 C76 -21(3) . . . . ?
N16 C74 C75 C76 152.5(18) . . . . ?
N17 C74 C75 N18 167.3(15) . . . . ?
N16 C74 C75 N18 -19(2) . . . . ?
C79 N18 C75 C76 2(2) . . . . ?
Sm2 N18 C75 C76 -149.5(13) . . . . ?
C79 N18 C75 C74 175.0(14) . . . . ?
Sm2 N18 C75 C74 23.2(18) . . . . ?
C74 C75 C76 C77 -172.6(17) . . . . ?
N18 C75 C76 C77 -1(3) . . . . ?
C75 C76 C77 C78 1(3) . . . . ?
C76 C77 C78 C79 -2(3) . . . . ?
C75 N18 C79 C78 -3(3) . . . . ?
Sm2 N18 C79 C78 149.6(16) . . . . ?
C75 N18 C79 C80 -175.6(13) . . . . ?
Sm2 N18 C79 C80 -22.7(17) . . . . ?
C77 C78 C79 N18 3(3) . . . . ?
C77 C78 C79 C80 174.5(15) . . . . ?
C83 N19 C80 O2 7(3) . . . . ?
C81 N19 C80 O2 -171.5(15) . . . . ?
C83 N19 C80 C79 -167.2(15) . . . . ?
C81 N19 C80 C79 14(3) . . . . ?
Sm2 O2 C80 N19 138.9(15) . . . . ?
Sm2 O2 C80 C79 -45.8(17) . . . . ?
N18 C79 C80 N19 -141.8(17) . . . . ?
C78 C79 C80 N19 45(3) . . . . ?
N18 C79 C80 O2 43.0(19) . . . . ?
C78 C79 C80 O2 -130.1(17) . . . . ?
C80 N19 C81 C82 108.5(19) . . . . ?
C83 N19 C81 C82 -70(2) . . . . ?
C80 N19 C83 C84 74(2) . . . . ?
C81 N19 C83 C84 -107.0(17) . . . . ?
C54 N12 C85 C86 -112.3(18) . . . . ?
C53 N12 C85 C86 81(2) . . . . ?
C57 N20 C87 C88 -85(2) . . . . ?
C89 N20 C87 C88 94.0(17) . . . . ?
C57 N20 C89 C90 -86.0(19) . . . . ?
C87 N20 C89 C90 94.7(16) . . . . ?
C60 N15 C91 C92 86(2) . . . . ?
C61 N15 C91 C92 -101.5(16) . . . . ?
C74 N17 C93 C94 105(2) . . . . ?
C71 N17 C93 C94 -84(2) . . . . ?
C101 N21 C95 C100 4.8(19) . . . . ?
Sm1 N21 C95 C100 -141.9(12) . . . . ?
C101 N21 C95 C96 -174.2(18) . . . . ?
Sm1 N21 C95 C96 39(3) . . . . ?
C100 C95 C96 C97 4(3) . . . . ?
N21 C95 C96 C97 -176.6(17) . . . . ?
C95 C96 C97 C98 -2(3) . . . . ?
C96 C97 C98 C99 0(3) . . . . ?
C97 C98 C99 C100 -1(3) . . . . ?
C96 C95 C100 C99 -5(3) . . . . ?
N21 C95 C100 C99 175.9(17) . . . . ?
C96 C95 C100 N22 173.2(15) . . . . ?
N21 C95 C100 N22 -6(2) . . . . ?
C98 C99 C100 C95 3(3) . . . . ?
C98 C99 C100 N22 -174.7(17) . . . . ?
C101 N22 C100 C95 4.8(19) . . . . ?
C132 N22 C100 C95 174.1(15) . . . . ?
C101 N22 C100 C99 -177.3(19) . . . . ?
C132 N22 C100 C99 -8(3) . . . . ?
C95 N21 C101 N22 -1.7(19) . . . . ?
Sm1 N21 C101 N22 153.1(10) . . . . ?
C95 N21 C101 C102 168.9(14) . . . . ?
Sm1 N21 C101 C102 -36.3(19) . . . . ?
C100 N22 C101 N21 -1.8(19) . . . . ?
C132 N22 C101 N21 -170.5(14) . . . . ?
C100 N22 C101 C102 -172.2(15) . . . . ?
C132 N22 C101 C102 19(3) . . . . ?
C106 N23 C102 C103 1(2) . . . . ?
Sm1 N23 C102 C103 155.5(13) . . . . ?
C106 N23 C102 C101 -175.3(14) . . . . ?
Sm1 N23 C102 C101 -21.2(17) . . . . ?
N21 C101 C102 C103 -137.4(17) . . . . ?
N22 C101 C102 C103 32(3) . . . . ?
N21 C101 C102 N23 39(2) . . . . ?
N22 C101 C102 N23 -151.0(15) . . . . ?
N23 C102 C103 C104 -4(3) . . . . ?
C101 C102 C103 C104 172.6(16) . . . . ?
C136 N30 C104 C103 -172.1(19) . . . . ?
C134 N30 C104 C103 21(3) . . . . ?
C136 N30 C104 C105 -1(3) . . . . ?
C134 N30 C104 C105 -167.8(16) . . . . ?
C102 C103 C104 N30 178.2(17) . . . . ?
C102 C103 C104 C105 8(3) . . . . ?
N30 C104 C105 C106 179.5(17) . . . . ?
C103 C104 C105 C106 -10(3) . . . . ?
C104 C105 C106 N23 7(3) . . . . ?
C104 C105 C106 C107 -175.8(17) . . . . ?
C102 N23 C106 C105 -3(2) . . . . ?
Sm1 N23 C106 C105 -157.4(13) . . . . ?
C102 N23 C106 C107 179.4(14) . . . . ?
Sm1 N23 C106 C107 25.2(18) . . . . ?
C113 N24 C107 N25 3(2) . . . . ?
Sm1 N24 C107 N25 159.5(12) . . . . ?
C113 N24 C107 C106 175.5(16) . . . . ?
Sm1 N24 C107 C106 -28(2) . . . . ?
C108 N25 C107 N24 -8(2) . . . . ?
C138 N25 C107 N24 157(2) . . . . ?
C108 N25 C107 C106 179.3(17) . . . . ?
C138 N25 C107 C106 -16(3) . . . . ?
C105 C106 C107 N24 -173.6(18) . . . . ?
N23 C106 C107 N24 4(2) . . . . ?
C105 C106 C107 N25 -2(3) . . . . ?
N23 C106 C107 N25 175.6(16) . . . . ?
C107 N25 C108 C109 -178(2) . . . . ?
C138 N25 C108 C109 15(3) . . . . ?
C107 N25 C108 C113 10(2) . . . . ?
C138 N25 C108 C113 -157.4(18) . . . . ?
N25 C108 C109 C110 -170.3(19) . . . . ?
C113 C108 C109 C110 1(3) . . . . ?
C108 C109 C110 C111 -3(3) . . . . ?
C109 C110 C111 C112 0(3) . . . . ?
C109 C110 C111 C114 -176.8(18) . . . . ?
C110 C111 C112 C113 5(3) . . . . ?
C114 C111 C112 C113 -178.4(15) . . . . ?
C107 N24 C113 C112 177.2(17) . . . . ?
Sm1 N24 C113 C112 30(3) . . . . ?
C107 N24 C113 C108 3(2) . . . . ?
Sm1 N24 C113 C108 -143.8(14) . . . . ?
C111 C112 C113 N24 -179.9(17) . . . . ?
C111 C112 C113 C108 -7(3) . . . . ?
N25 C108 C113 N24 -9(2) . . . . ?
C109 C108 C113 N24 178.5(17) . . . . ?
N25 C108 C113 C112 177.0(15) . . . . ?
C109 C108 C113 C112 4(3) . . . . ?
C110 C111 C114 C115 -154.7(17) . . . . ?
C112 C111 C114 C115 28(2) . . . . ?
C111 C114 C115 C116 -118.1(17) . . . . ?
C111 C114 C115 C120 67(2) . . . . ?
C120 C115 C116 C117 -3(2) . . . . ?
C114 C115 C116 C117 -178.5(16) . . . . ?
C115 C116 C117 C118 1(2) . . . . ?
C121 N27 C118 C119 2.5(17) . . . . ?
C140 N27 C118 C119 179.5(14) . . . . ?
C121 N27 C118 C117 -178.3(16) . . . . ?
C140 N27 C118 C117 -1(2) . . . . ?
C116 C117 C118 C119 2(2) . . . . ?
C116 C117 C118 N27 -177.0(15) . . . . ?
N27 C118 C119 C120 176.6(13) . . . . ?
C117 C118 C119 C120 -3(2) . . . . ?
N27 C118 C119 N26 -1.9(17) . . . . ?
C117 C118 C119 N26 178.8(14) . . . . ?
C121 N26 C119 C118 0.6(16) . . . . ?
Sm2 N26 C119 C118 -169.5(9) . . . . ?
C121 N26 C119 C120 -177.8(15) . . . . ?
Sm2 N26 C119 C120 12(2) . . . . ?
C118 C119 C120 C115 0(2) . . . . ?
N26 C119 C120 C115 178.4(14) . . . . ?
C116 C115 C120 C119 2(2) . . . . ?
C114 C115 C120 C119 177.8(14) . . . . ?
C118 N27 C121 N26 -2.2(18) . . . . ?
C140 N27 C121 N26 -178.8(14) . . . . ?
C118 N27 C121 C122 -175.9(16) . . . . ?
C140 N27 C121 C122 8(3) . . . . ?
C119 N26 C121 N27 1.1(17) . . . . ?
Sm2 N26 C121 N27 172.1(9) . . . . ?
C119 N26 C121 C122 175.9(12) . . . . ?
Sm2 N26 C121 C122 -13.1(17) . . . . ?
C126 N28 C122 C123 4(2) . . . . ?
Sm2 N28 C122 C123 173.6(12) . . . . ?
C126 N28 C122 C121 178.6(13) . . . . ?
Sm2 N28 C122 C121 -11.9(19) . . . . ?
N27 C121 C122 N28 -170.7(16) . . . . ?
N26 C121 C122 N28 16(2) . . . . ?
N27 C121 C122 C123 4(3) . . . . ?
N26 C121 C122 C123 -169.6(14) . . . . ?
N28 C122 C123 C124 -9(3) . . . . ?
C121 C122 C123 C124 176.5(15) . . . . ?
C122 C123 C124 C125 12(3) . . . . ?
C123 C124 C125 C126 -10(3) . . . . ?
C124 C125 C126 N28 5(2) . . . . ?
C124 C125 C126 C127 -179.0(18) . . . . ?
C122 N28 C126 C125 -2(2) . . . . ?
Sm2 N28 C126 C125 -172.0(12) . . . . ?
C122 N28 C126 C127 -179.1(14) . . . . ?
Sm2 N28 C126 C127 10.6(16) . . . . ?
Sm2 O3 C127 N29 -145.1(17) . . . . ?
Sm2 O3 C127 C126 47(2) . . . . ?
C130 N29 C127 O3 -9(3) . . . . ?
C128 N29 C127 O3 174.0(18) . . . . ?
C130 N29 C127 C126 159.3(17) . . . . ?
C128 N29 C127 C126 -18(3) . . . . ?
C125 C126 C127 O3 146(2) . . . . ?
N28 C126 C127 O3 -37(2) . . . . ?
C125 C126 C127 N29 -22(3) . . . . ?
N28 C126 C127 N29 154.8(17) . . . . ?
C127 N29 C128 C129 -129(2) . . . . ?
C130 N29 C128 C129 54(2) . . . . ?
C127 N29 C130 C131 84(3) . . . . ?
C128 N29 C130 C131 -98(2) . . . . ?
C101 N22 C132 C133 89(2) . . . . ?
C100 N22 C132 C133 -77(2) . . . . ?
C104 N30 C134 C135 -96(2) . . . . ?
C136 N30 C134 C135 96(2) . . . . ?
C104 N30 C136 C137 -78(3) . . . . ?
C134 N30 C136 C137 90(2) . . . . ?
C108 N25 C138 C139 -96(3) . . . . ?
C107 N25 C138 C139 102(3) . . . . ?
C121 N27 C140 C141 73(2) . . . . ?
C118 N27 C140 C141 -103.5(18) . . . . ?
C142 O28 C143 C145 -171.0(16) . . . . ?
C142 O28 C143 C144 70(2) . . . . ?
C142 O28 C143 C146 -55(2) . . . . ?
